data_7720584
loop_
_publ_author_name
'Mangundu, Patrick'
'Ho, Curtis C.'
'Mole, Richard A.'
'Korb, Marcus'
'Fuller, Rebecca O.'

_publ_section_title
;
 Cubane lanthanoid complexes with tridentate [O, P&#xe001;O, O]
 coordination using tris(5-<i>tert</i>-butyl-2-hydroxyphenyl)-phosphine
 oxide ligands: synthesis, characterisation, and magnetic behaviour.
;
_journal_issue 13
_journal_name_full 'Dalton transactions (Cambridge, England : 2003)'
_journal_page_first 5408
_journal_page_last 5415
_journal_paper_doi 10.1039/d5dt02969d
_journal_volume 55
_journal_year 2026
_chemical_formula_moiety 'C124.75 H169.93 Dy4 O24 P4, 5.34(C2 H6 O) [+ solvent]'
_chemical_formula_sum 'C135.43 H201.97 Dy4 O29.34 P4'
_chemical_formula_weight 3073.35
_space_group_crystal_system monoclinic
_space_group_IT_number 14
_space_group_name_Hall '-P 2ybc'
_space_group_name_H-M_alt 'P 1 21/c 1'
_atom_sites_solution_hydrogens geom
_audit_creation_method SHELXL-2018/3
_audit_update_record
;
2025-09-27 deposited with the CCDC.	2026-02-27 downloaded from the CCDC.
;
_cell_angle_alpha 90
_cell_angle_beta 98.7970(10)
_cell_angle_gamma 90
_cell_formula_units_Z 4
_cell_length_a 15.42910(10)
_cell_length_b 35.2632(3)
_cell_length_c 28.8975(3)
_cell_measurement_reflns_used 40980
_cell_measurement_temperature 100.01(10)
_cell_measurement_theta_max 73.8800
_cell_measurement_theta_min 2.8810
_cell_volume 15537.6(2)
_computing_cell_refinement 'CrysAlisPro 1.171.43.129a (Rigaku OD, 2024)'
_computing_data_collection 'CrysAlisPro system (CCD 43.129a 64-bit (release 29-06-2024))'
_computing_data_reduction 'CrysAlisPro 1.171.43.129a (Rigaku OD, 2024)'
_computing_structure_refinement 'SHELXL-2018/3 (Sheldrick, 2018)'
_computing_structure_solution 'SHELXT-2018/3 (Sheldrick, 2018)'
_diffrn_ambient_temperature 100.01(10)
_diffrn_detector_area_resol_mean 10.0000
_diffrn_measured_fraction_theta_full 0.999
_diffrn_measured_fraction_theta_max 0.999
_diffrn_measurement_device_type 'XtaLAB Synergy, Single source at home/near, HyPix'
_diffrn_measurement_method '\w scans'
_diffrn_radiation_type CuK\a
_diffrn_radiation_wavelength 1.54184
_diffrn_reflns_av_R_equivalents 0.0781
_diffrn_reflns_av_unetI/netI 0.0450
_diffrn_reflns_Laue_measured_fraction_full 0.999
_diffrn_reflns_Laue_measured_fraction_max 0.999
_diffrn_reflns_limit_h_max 18
_diffrn_reflns_limit_h_min -18
_diffrn_reflns_limit_k_max 41
_diffrn_reflns_limit_k_min -41
_diffrn_reflns_limit_l_max 34
_diffrn_reflns_limit_l_min -27
_diffrn_reflns_number 193736
_diffrn_reflns_point_group_measured_fraction_full 0.999
_diffrn_reflns_point_group_measured_fraction_max 0.999
_diffrn_reflns_theta_full 66.498
_diffrn_reflns_theta_max 66.498
_diffrn_reflns_theta_min 2.945
_diffrn_source 'micro-focus sealed X-ray tube'
_exptl_absorpt_coefficient_mu 11.007
_exptl_absorpt_correction_T_max 1.000
_exptl_absorpt_correction_T_min 0.630
_exptl_absorpt_correction_type gaussian
_exptl_absorpt_process_details
;
CrysAlisPro 1.171.43.129a (Rigaku Oxford Diffraction, 2024)
Numerical absorption correction based on gaussian integration over
a multifaceted crystal model
Empirical absorption correction using spherical harmonics,
implemented in SCALE3 ABSPACK scaling algorithm.
;
_exptl_crystal_colour 'clear colourless'
_exptl_crystal_description plate
_exptl_crystal_F_000 6293
_exptl_crystal_size_max 0.170
_exptl_crystal_size_mid 0.094
_exptl_crystal_size_min 0.028
_refine_diff_density_max 0.887
_refine_diff_density_min -1.176
_refine_diff_density_rms 0.078
_refine_ls_extinction_method none
_refine_ls_goodness_of_fit_ref 1.038
_refine_ls_hydrogen_treatment mixed
_refine_ls_matrix_type full
_refine_ls_number_parameters 1640
_refine_ls_number_reflns 27376
_refine_ls_number_restraints 16
_refine_ls_restrained_S_all 1.040
_refine_ls_R_factor_all 0.0527
_refine_ls_R_factor_gt 0.0387
_refine_ls_shift/su_max 0.003
_refine_ls_shift/su_mean 0.000
_refine_ls_structure_factor_coef Fsqd
_refine_ls_weighting_details 'w=1/[\s^2^(Fo^2^)+(0.0547P)^2^+4.9751P] where P=(Fo^2^+2Fc^2^)/3'
_refine_ls_weighting_scheme calc
_refine_ls_wR_factor_gt 0.0936
_refine_ls_wR_factor_ref 0.0980
_reflns_Friedel_coverage 0.000
_reflns_number_gt 22219
_reflns_number_total 27376
_reflns_threshold_expression 'I > 2\s(I)'
_cod_data_source_file d5dt02969d5.cif
_cod_data_source_block MK-B-73-small
_cod_depositor_comments 'Adding full bibliography for 7720582--7720584.cif.'
_cod_original_sg_symbol_H-M 'P 21/c'
_cod_database_code 7720584
_shelx_shelxl_version_number 2018/3
_shelx_space_group_comment
;
The symmetry employed for this shelxl refinement is uniquely defined
by the following loop, which should always be used as a source of
symmetry information in preference to the above space-group names.
They are only intended as comments.
;
_exptl_crystal_density_dciffrn 1.314
_shelx_estimated_absorpt_t_min 0.256
_shelx_estimated_absorpt_t_max 0.734
_oxdiff_exptl_absorpt_empirical_full_min 0.598
_oxdiff_exptl_absorpt_empirical_full_max 2.590
_oxdiff_exptl_absorpt_empirical_details
;
Empirical correction (ABSPACK) includes:
- Absorption correction using spherical harmonics
- Frame scaling
;

loop_
_space_group_symop_operation_xyz
'x, y, z'
'-x, y+1/2, -z+1/2'
'-x, -y, -z'
'x, -y-1/2, z-1/2'

loop_
_atom_site_label
_atom_site_type_symbol
_atom_site_fract_x
_atom_site_fract_y
_atom_site_fract_z
_atom_site_U_iso_or_equiv
_atom_site_adp_type
_atom_site_occupancy
_atom_site_site_symmetry_order
_atom_site_calc_flag
_atom_site_refinement_flags_posn
_atom_site_refinement_flags_adp
_atom_site_refinement_flags_occupancy
_atom_site_disorder_assembly
_atom_site_disorder_group
C1 C 0.2311(3) 0.36463(11) 0.85097(13) 0.0318(8) Uani 1 1 d . . . . .
C2 C 0.2950(3) 0.35968(11) 0.82152(14) 0.0332(8) Uani 1 1 d . . . . .
C3 C 0.3517(3) 0.32872(12) 0.82978(16) 0.0412(10) Uani 1 1 d . . . . .
H3 H 0.393893 0.324142 0.809686 0.049 Uiso 1 1 calc R U . . .
C4 C 0.3467(3) 0.30473(12) 0.86706(16) 0.0434(10) Uani 1 1 d . . . . .
H4 H 0.386172 0.283946 0.872022 0.052 Uiso 1 1 calc R U . . .
C5 C 0.2857(3) 0.30976(12) 0.89792(15) 0.0407(10) Uani 1 1 d . . . . .
C6 C 0.2283(3) 0.33989(12) 0.88868(14) 0.0366(9) Uani 1 1 d . . . . .
H6 H 0.185475 0.343968 0.908559 0.044 Uiso 1 1 calc R U . . .
C7 C 0.2846(3) 0.28219(13) 0.93870(17) 0.0484(11) Uani 1 1 d . . . . .
C8 C 0.2664(5) 0.24231(16) 0.9185(2) 0.0760(17) Uani 1 1 d . . . . .
H8A H 0.265423 0.224193 0.944128 0.114 Uiso 1 1 calc R U . . .
H8B H 0.209465 0.242049 0.898082 0.114 Uiso 1 1 calc R U . . .
H8C H 0.312554 0.235180 0.900346 0.114 Uiso 1 1 calc R U . . .
C9 C 0.3747(4) 0.28213(18) 0.9696(2) 0.0748(17) Uani 1 1 d . . . . .
H9A H 0.373943 0.264458 0.995748 0.112 Uiso 1 1 calc R U . . .
H9B H 0.419519 0.274171 0.951012 0.112 Uiso 1 1 calc R U . . .
H9C H 0.388213 0.307706 0.981913 0.112 Uiso 1 1 calc R U . . .
C10 C 0.2143(5) 0.2927(2) 0.9685(2) 0.103(3) Uani 1 1 d . . . . .
H10A H 0.215589 0.274512 0.994212 0.154 Uiso 1 1 calc R U . . .
H10B H 0.225888 0.318267 0.981395 0.154 Uiso 1 1 calc R U . . .
H10C H 0.156464 0.292191 0.949033 0.154 Uiso 1 1 calc R U . . .
C11 C 0.0869(3) 0.38654(11) 0.78180(14) 0.0339(9) Uani 1 1 d . . . . .
C12 C 0.0263(2) 0.41283(12) 0.75864(14) 0.0347(9) Uani 1 1 d . . . . .
C13 C -0.0298(3) 0.40023(13) 0.71881(15) 0.0401(9) Uani 1 1 d . . . . .
H13 H -0.070727 0.417376 0.702168 0.048 Uiso 1 1 calc R U . . .
C14 C -0.0265(3) 0.36310(13) 0.70333(15) 0.0417(10) Uani 1 1 d . . . . .
H14 H -0.065924 0.355359 0.676484 0.050 Uiso 1 1 calc R U . . .
C15 C 0.0331(3) 0.33664(12) 0.72598(15) 0.0395(9) Uani 1 1 d . . . . .
C16 C 0.0889(3) 0.34969(12) 0.76520(15) 0.0386(9) Uani 1 1 d . . . . .
H16 H 0.130375 0.332525 0.781379 0.046 Uiso 1 1 calc R U . . .
C17 C 0.0379(3) 0.29533(13) 0.70956(17) 0.0475(11) Uani 1 1 d . . . . .
C18 C 0.1310(4) 0.28678(17) 0.7003(2) 0.0750(18) Uani 1 1 d . . . . .
H18A H 0.172923 0.291888 0.728637 0.113 Uiso 1 1 calc R U . . .
H18B H 0.135076 0.260061 0.691491 0.113 Uiso 1 1 calc R U . . .
H18C H 0.144689 0.302900 0.674714 0.113 Uiso 1 1 calc R U . . .
C19 C -0.0249(4) 0.28706(16) 0.66480(19) 0.0614(13) Uani 1 1 d . . . . .
H19A H -0.085136 0.292327 0.669832 0.092 Uiso 1 1 calc R U . . .
H19B H -0.010232 0.303185 0.639488 0.092 Uiso 1 1 calc R U . . .
H19C H -0.019845 0.260346 0.656266 0.092 Uiso 1 1 calc R U . . .
C20 C 0.0149(4) 0.26884(15) 0.7484(2) 0.0644(14) Uani 1 1 d . . . . .
H20A H 0.054752 0.273774 0.777548 0.097 Uiso 1 1 calc R U . . .
H20B H -0.045686 0.273552 0.753276 0.097 Uiso 1 1 calc R U . . .
H20C H 0.020838 0.242380 0.739014 0.097 Uiso 1 1 calc R U . . .
C21 C 0.0774(3) 0.40026(12) 0.87763(15) 0.0373(9) Uani 1 1 d . . . . .
C22 C 0.0783(3) 0.42600(13) 0.91476(15) 0.0411(10) Uani 1 1 d . . . . .
C23 C 0.0175(3) 0.42098(15) 0.94529(16) 0.0503(12) Uani 1 1 d . . . . .
H23 H 0.016194 0.438533 0.970123 0.060 Uiso 1 1 calc R U . . .
C24 C -0.0406(3) 0.39120(16) 0.94024(18) 0.0561(13) Uani 1 1 d . . . . .
H24 H -0.081146 0.388761 0.961721 0.067 Uiso 1 1 calc R U . . .
C25 C -0.0420(3) 0.36435(14) 0.90450(18) 0.0500(12) Uani 1 1 d . . . . .
C26 C 0.0176(3) 0.36994(13) 0.87367(16) 0.0433(10) Uani 1 1 d . . . . .
H26 H 0.017965 0.352435 0.848716 0.052 Uiso 1 1 calc R U . . .
C27 C -0.1029(3) 0.32995(16) 0.8998(2) 0.0590(14) Uani 1 1 d . . . . .
C28 C -0.1285(8) 0.3183(4) 0.8507(3) 0.210(8) Uani 1 1 d . . . . .
H28A H -0.075834 0.312640 0.836800 0.315 Uiso 1 1 calc R U . . .
H28B H -0.165467 0.295575 0.849393 0.315 Uiso 1 1 calc R U . . .
H28C H -0.161325 0.338828 0.833110 0.315 Uiso 1 1 calc R U . . .
C29 C -0.0567(6) 0.2972(2) 0.9243(4) 0.137(4) Uani 1 1 d . . . . .
H29A H -0.002601 0.292267 0.911410 0.205 Uiso 1 1 calc R U . . .
H29B H -0.042351 0.302857 0.957762 0.205 Uiso 1 1 calc R U . . .
H29C H -0.094621 0.274783 0.919840 0.205 Uiso 1 1 calc R U . . .
C30 C -0.1846(6) 0.3380(2) 0.9185(6) 0.229(9) Uani 1 1 d . . . . .
H30A H -0.170457 0.345871 0.951279 0.344 Uiso 1 1 calc R U . . .
H30B H -0.216750 0.358293 0.900165 0.344 Uiso 1 1 calc R U . . .
H30C H -0.220891 0.315039 0.916448 0.344 Uiso 1 1 calc R U . . .
C281 C -0.1040(3) 0.58256(16) 0.77041(18) 0.0587(13) Uani 1 1 d . . . . .
H28D H -0.118479 0.608100 0.758245 0.088 Uiso 1 1 calc R U . . .
H28E H -0.155382 0.566076 0.762849 0.088 Uiso 1 1 calc R U . . .
H28F H -0.086897 0.583722 0.804462 0.088 Uiso 1 1 calc R U . . .
C31 C 0.3927(2) 0.41777(11) 0.61977(13) 0.0314(8) Uani 1 1 d . . . . .
C32 C 0.3584(2) 0.45194(12) 0.59858(14) 0.0349(9) Uani 1 1 d . . . . .
C33 C 0.3516(3) 0.45437(14) 0.54995(14) 0.0427(10) Uani 1 1 d . . . . .
H33 H 0.331602 0.477309 0.534714 0.051 Uiso 1 1 calc R U . . .
C34 C 0.3733(3) 0.42435(15) 0.52356(15) 0.0464(11) Uani 1 1 d . . . . .
H34 H 0.367018 0.427150 0.490523 0.056 Uiso 1 1 calc R U . . .
C35 C 0.4040(3) 0.39007(14) 0.54344(15) 0.0427(10) Uani 1 1 d . . . . .
C36 C 0.4142(3) 0.38765(12) 0.59215(15) 0.0384(9) Uani 1 1 d . . . . .
H36 H 0.436472 0.364868 0.607003 0.046 Uiso 1 1 calc R U . . .
C37 C 0.4253(4) 0.35549(16) 0.51524(18) 0.0598(14) Uani 1 1 d . . . . .
C38 C 0.4078(5) 0.3625(2) 0.4633(2) 0.104(3) Uani 1 1 d . . . . .
H38A H 0.346746 0.370561 0.454235 0.156 Uiso 1 1 calc R U . . .
H38B H 0.447109 0.382451 0.455213 0.156 Uiso 1 1 calc R U . . .
H38C H 0.418079 0.339134 0.446660 0.156 Uiso 1 1 calc R U . . .
C039 C 0.1366(4) 0.49818(15) 0.49572(18) 0.0571(13) Uani 1 1 d . . . . .
H03A H 0.165773 0.494160 0.468276 0.086 Uiso 1 1 calc R U . . .
H03B H 0.083834 0.513583 0.486802 0.086 Uiso 1 1 calc R U . . .
H03C H 0.176639 0.511339 0.520100 0.086 Uiso 1 1 calc R U . . .
C39 C 0.3631(7) 0.3232(2) 0.5254(3) 0.139(4) Uani 1 1 d . . . . .
H39A H 0.302119 0.331178 0.515755 0.209 Uiso 1 1 calc R U . . .
H39B H 0.374926 0.300528 0.507840 0.209 Uiso 1 1 calc R U . . .
H39C H 0.372751 0.317577 0.558972 0.209 Uiso 1 1 calc R U . . .
C40 C 0.5178(5) 0.3432(2) 0.5300(2) 0.095(2) Uani 1 1 d . . . . .
H40A H 0.528052 0.338757 0.563828 0.143 Uiso 1 1 calc R U . . .
H40B H 0.528546 0.319742 0.513585 0.143 Uiso 1 1 calc R U . . .
H40C H 0.557576 0.363059 0.522139 0.143 Uiso 1 1 calc R U . . .
C41 C 0.5013(2) 0.44807(11) 0.70034(14) 0.0331(8) Uani 1 1 d . . . . .
C42 C 0.5233(2) 0.45467(12) 0.74849(14) 0.0343(9) Uani 1 1 d . . . . .
C43 C 0.5981(3) 0.47704(14) 0.76301(15) 0.0427(10) Uani 1 1 d . . . . .
H43 H 0.614688 0.482571 0.795326 0.051 Uiso 1 1 calc R U . . .
C44 C 0.6475(3) 0.49102(14) 0.73096(17) 0.0477(11) Uani 1 1 d . . . . .
H44 H 0.698242 0.505572 0.741985 0.057 Uiso 1 1 calc R U . . .
C45 C 0.6257(3) 0.48463(13) 0.68287(15) 0.0396(10) Uani 1 1 d . . . . .
C46 C 0.5515(3) 0.46296(12) 0.66832(14) 0.0351(9) Uani 1 1 d . . . . .
H46 H 0.534441 0.458138 0.635862 0.042 Uiso 1 1 calc R U . . .
C47 C 0.6840(3) 0.49961(15) 0.64763(17) 0.0526(12) Uani 1 1 d . . . . .
C48 C 0.6358(4) 0.5010(2) 0.5984(2) 0.0763(19) Uani 1 1 d . . . . .
H48A H 0.614194 0.475559 0.588939 0.114 Uiso 1 1 calc R U . . .
H48B H 0.586205 0.518495 0.596834 0.114 Uiso 1 1 calc R U . . .
H48C H 0.675701 0.509696 0.577277 0.114 Uiso 1 1 calc R U . . .
C49 C 0.7170(8) 0.5383(3) 0.6620(3) 0.168(6) Uani 1 1 d . . . . .
H49A H 0.748400 0.537462 0.694179 0.252 Uiso 1 1 calc R U . . .
H49B H 0.756849 0.547082 0.640932 0.252 Uiso 1 1 calc R U . . .
H49C H 0.667353 0.555881 0.660489 0.252 Uiso 1 1 calc R U . . .
C50 C 0.7604(5) 0.4721(3) 0.6490(3) 0.136(4) Uani 1 1 d . . . . .
H50A H 0.738005 0.446827 0.639472 0.205 Uiso 1 1 calc R U . . .
H50B H 0.799563 0.480838 0.627485 0.205 Uiso 1 1 calc R U . . .
H50C H 0.792880 0.470937 0.680870 0.205 Uiso 1 1 calc R U . . .
C51 C 0.4549(3) 0.36961(12) 0.69910(13) 0.0347(9) Uani 1 1 d . . . . .
C52 C 0.4032(3) 0.33928(12) 0.70913(15) 0.0399(10) Uani 1 1 d . . . . .
C53 C 0.4416(3) 0.30343(13) 0.71754(17) 0.0494(11) Uani 1 1 d . . . . .
H53 H 0.406678 0.282562 0.724293 0.059 Uiso 1 1 calc R U . . .
C54 C 0.5296(3) 0.29823(14) 0.71609(18) 0.0518(12) Uani 1 1 d . . . . .
H54 H 0.554405 0.273714 0.721869 0.062 Uiso 1 1 calc R U . . .
C55 C 0.5829(3) 0.32804(13) 0.70636(16) 0.0458(11) Uani 1 1 d . . . . .
C56 C 0.5441(3) 0.36350(13) 0.69822(15) 0.0400(10) Uani 1 1 d . . . . .
H56 H 0.579579 0.384316 0.691841 0.048 Uiso 1 1 calc R U . . .
C57 C 0.6818(3) 0.32332(15) 0.70475(19) 0.0572(13) Uani 1 1 d . . . . .
C58 C 0.7344(4) 0.3543(2) 0.7333(3) 0.101(3) Uani 1 1 d . . . . .
H58A H 0.725374 0.352552 0.766060 0.152 Uiso 1 1 calc R U . . .
H58B H 0.796876 0.351155 0.731394 0.152 Uiso 1 1 calc R U . . .
H58C H 0.714769 0.379240 0.720754 0.152 Uiso 1 1 calc R U . . .
C59 C 0.6955(5) 0.3259(3) 0.6544(3) 0.134(4) Uani 1 1 d . . . . .
H59A H 0.672413 0.350171 0.641222 0.201 Uiso 1 1 calc R U . . .
H59B H 0.758314 0.324344 0.652625 0.201 Uiso 1 1 calc R U . . .
H59C H 0.664677 0.305031 0.636587 0.201 Uiso 1 1 calc R U . . .
C60 C 0.7174(4) 0.2858(2) 0.7259(3) 0.093(2) Uani 1 1 d . . . . .
H60A H 0.708104 0.284410 0.758619 0.140 Uiso 1 1 calc R U . . .
H60B H 0.686607 0.264762 0.708249 0.140 Uiso 1 1 calc R U . . .
H60C H 0.780244 0.284075 0.724288 0.140 Uiso 1 1 calc R U . . .
C61 C 0.2843(2) 0.62733(11) 0.66158(13) 0.0317(8) Uani 1 1 d . . . . .
C62 C 0.2773(3) 0.63571(11) 0.70832(14) 0.0353(9) Uani 1 1 d . . . . .
C63 C 0.3058(3) 0.67142(13) 0.72599(16) 0.0491(12) Uani 1 1 d . . . . .
H63 H 0.301879 0.677689 0.757575 0.059 Uiso 1 1 calc R U . . .
C64 C 0.3396(3) 0.69751(14) 0.69787(17) 0.0534(12) Uani 1 1 d . . . . .
H64 H 0.358181 0.721509 0.710641 0.064 Uiso 1 1 calc R U . . .
C65 C 0.3473(3) 0.68975(12) 0.65118(16) 0.0445(11) Uani 1 1 d . . . . .
C66 C 0.3185(3) 0.65429(12) 0.63372(15) 0.0390(9) Uani 1 1 d . . . . .
H66 H 0.322224 0.648270 0.602038 0.047 Uiso 1 1 calc R U . . .
C67 C 0.3831(3) 0.71914(13) 0.62032(17) 0.0543(13) Uani 1 1 d D . . . .
C68 C 0.3892(8) 0.7032(3) 0.5703(3) 0.057(3) Uani 0.502(12) 1 d D . P A 1
H68A H 0.331481 0.693966 0.555868 0.085 Uiso 0.502(12) 1 calc R U P A 1
H68B H 0.408459 0.723413 0.550934 0.085 Uiso 0.502(12) 1 calc R U P A 1
H68C H 0.431517 0.682312 0.572901 0.085 Uiso 0.502(12) 1 calc R U P A 1
C69 C 0.4681(8) 0.7330(4) 0.6422(5) 0.095(6) Uani 0.502(12) 1 d D . P A 1
H69A H 0.489788 0.751803 0.621823 0.142 Uiso 0.502(12) 1 calc R U P A 1
H69B H 0.462565 0.744729 0.672384 0.142 Uiso 0.502(12) 1 calc R U P A 1
H69C H 0.509516 0.711760 0.647328 0.142 Uiso 0.502(12) 1 calc R U P A 1
C70 C 0.3142(8) 0.7515(3) 0.6108(5) 0.071(4) Uani 0.502(12) 1 d D . P A 1
H70A H 0.257950 0.740879 0.596063 0.107 Uiso 0.502(12) 1 calc R U P A 1
H70B H 0.306780 0.763587 0.640489 0.107 Uiso 0.502(12) 1 calc R U P A 1
H70C H 0.334316 0.770316 0.589932 0.107 Uiso 0.502(12) 1 calc R U P A 1
C69' C 0.4136(10) 0.7565(3) 0.6480(4) 0.077(5) Uani 0.498(12) 1 d D . P A 2
H69D H 0.455338 0.750031 0.675934 0.115 Uiso 0.498(12) 1 calc R U P A 2
H69E H 0.441822 0.773364 0.627869 0.115 Uiso 0.498(12) 1 calc R U P A 2
H69F H 0.362540 0.769212 0.657329 0.115 Uiso 0.498(12) 1 calc R U P A 2
C68' C 0.4706(9) 0.7034(3) 0.6068(6) 0.097(7) Uani 0.498(12) 1 d D . P A 2
H68D H 0.511370 0.697558 0.635375 0.145 Uiso 0.498(12) 1 calc R U P A 2
H68E H 0.458478 0.680355 0.588075 0.145 Uiso 0.498(12) 1 calc R U P A 2
H68F H 0.496779 0.722554 0.588607 0.145 Uiso 0.498(12) 1 calc R U P A 2
C70' C 0.3218(10) 0.7281(4) 0.5792(5) 0.109(8) Uani 0.498(12) 1 d D . P A 2
H70D H 0.347532 0.746985 0.560528 0.163 Uiso 0.498(12) 1 calc R U P A 2
H70E H 0.308065 0.705016 0.560536 0.163 Uiso 0.498(12) 1 calc R U P A 2
H70F H 0.267857 0.738236 0.588454 0.163 Uiso 0.498(12) 1 calc R U P A 2
C71 C 0.1300(3) 0.58084(12) 0.63535(13) 0.0345(9) Uani 1 1 d . . . . .
C72 C 0.0881(3) 0.54577(12) 0.62332(13) 0.0356(9) Uani 1 1 d . . . . .
C73 C -0.0040(3) 0.54556(14) 0.61391(15) 0.0433(10) Uani 1 1 d . . . . .
H73 H -0.033945 0.522318 0.606330 0.052 Uiso 1 1 calc R U . . .
C74 C -0.0515(3) 0.57837(14) 0.61546(15) 0.0449(11) Uani 1 1 d . . . . .
H74 H -0.113639 0.577297 0.608332 0.054 Uiso 1 1 calc R U . . .
C75 C -0.0109(3) 0.61350(13) 0.62729(15) 0.0428(10) Uani 1 1 d . . . . .
C76 C 0.0806(3) 0.61376(13) 0.63729(14) 0.0389(9) Uani 1 1 d . . . . .
H76 H 0.109937 0.637015 0.645653 0.047 Uiso 1 1 calc R U . . .
C77 C -0.0643(3) 0.65041(15) 0.62715(19) 0.0571(13) Uani 1 1 d . . . . .
C78 C -0.0718(11) 0.6675(4) 0.5810(4) 0.278(12) Uani 1 1 d . . . . .
H78A H -0.013078 0.672239 0.573298 0.417 Uiso 1 1 calc R U . . .
H78B H -0.103600 0.650261 0.557768 0.417 Uiso 1 1 calc R U . . .
H78C H -0.103782 0.691520 0.580818 0.417 Uiso 1 1 calc R U . . .
C79 C -0.1518(6) 0.6438(2) 0.6375(5) 0.176(6) Uani 1 1 d . . . . .
H79A H -0.148194 0.632212 0.668591 0.264 Uiso 1 1 calc R U . . .
H79B H -0.183336 0.667920 0.637010 0.264 Uiso 1 1 calc R U . . .
H79C H -0.183154 0.626661 0.613960 0.264 Uiso 1 1 calc R U . . .
C80 C -0.0225(7) 0.6776(3) 0.6619(6) 0.265(11) Uani 1 1 d . . . . .
H80A H 0.037227 0.682848 0.656019 0.397 Uiso 1 1 calc R U . . .
H80B H -0.056439 0.701174 0.659516 0.397 Uiso 1 1 calc R U . . .
H80C H -0.020322 0.666886 0.693337 0.397 Uiso 1 1 calc R U . . .
C81 C 0.2679(3) 0.57858(12) 0.58069(13) 0.0335(8) Uani 1 1 d . . . . .
C91 C 0.0800(3) 0.57552(11) 0.87406(13) 0.0318(8) Uani 1 1 d . . . . .
C82 C 0.3412(3) 0.56153(12) 0.56657(14) 0.0401(10) Uani 1 1 d . . . . .
C92 C 0.0545(2) 0.53712(11) 0.87834(13) 0.0317(8) Uani 1 1 d . . . . .
C93 C -0.0182(3) 0.53081(13) 0.90070(14) 0.0410(10) Uani 1 1 d . . . . .
H93 H -0.034721 0.505534 0.906706 0.049 Uiso 1 1 calc R U . . .
C83 C 0.3527(3) 0.56442(14) 0.51982(16) 0.0496(11) Uani 1 1 d . . . . .
H83 H 0.402131 0.552807 0.509766 0.059 Uiso 1 1 calc R U . . .
C84 C 0.2937(3) 0.58374(15) 0.48814(15) 0.0527(12) Uani 1 1 d . . . . .
H84 H 0.303902 0.585318 0.456595 0.063 Uiso 1 1 calc R U . . .
C94 C -0.0671(3) 0.56085(13) 0.91435(15) 0.0424(10) Uani 1 1 d . . . . .
H94 H -0.116407 0.555364 0.929248 0.051 Uiso 1 1 calc R U . . .
C85 C 0.2195(3) 0.60116(14) 0.50029(15) 0.0463(11) Uani 1 1 d . . . . .
C95 C -0.0466(3) 0.59864(13) 0.90706(14) 0.0399(10) Uani 1 1 d . . . . .
C96 C 0.0298(3) 0.60498(12) 0.88784(13) 0.0361(9) Uani 1 1 d . . . . .
H96 H 0.048207 0.630353 0.884038 0.043 Uiso 1 1 calc R U . . .
C86 C 0.2082(3) 0.59794(12) 0.54720(14) 0.0393(9) Uani 1 1 d . . . . .
H86 H 0.158055 0.609298 0.556874 0.047 Uiso 1 1 calc R U . . .
C97 C -0.1037(3) 0.63256(15) 0.91725(17) 0.0504(12) Uani 1 1 d . . . . .
C87 C 0.1543(3) 0.62335(16) 0.46437(16) 0.0540(12) Uani 1 1 d . . . . .
C100 C -0.0495(4) 0.66106(15) 0.94947(19) 0.0588(13) Uani 1 1 d . . . . .
H10D H 0.000509 0.669563 0.934938 0.088 Uiso 1 1 calc R U . . .
H10E H -0.086136 0.682910 0.954538 0.088 Uiso 1 1 calc R U . . .
H10F H -0.028085 0.648959 0.979583 0.088 Uiso 1 1 calc R U . . .
C88 C 0.0754(4) 0.6380(3) 0.4855(2) 0.100(3) Uani 1 1 d . . . . .
H88A H 0.044062 0.616549 0.496706 0.150 Uiso 1 1 calc R U . . .
H88B H 0.095863 0.655014 0.511734 0.150 Uiso 1 1 calc R U . . .
H88C H 0.035908 0.651876 0.461545 0.150 Uiso 1 1 calc R U . . .
C99 C -0.1812(3) 0.61979(17) 0.9408(2) 0.0644(15) Uani 1 1 d . . . . .
H99A H -0.216741 0.601478 0.920600 0.097 Uiso 1 1 calc R U . . .
H99B H -0.159186 0.607879 0.970946 0.097 Uiso 1 1 calc R U . . .
H99C H -0.217237 0.641830 0.945901 0.097 Uiso 1 1 calc R U . . .
C89 C 0.2022(4) 0.65664(19) 0.4472(2) 0.083(2) Uani 1 1 d . . . . .
H89A H 0.225508 0.672805 0.473797 0.125 Uiso 1 1 calc R U . . .
H89B H 0.250673 0.647365 0.431956 0.125 Uiso 1 1 calc R U . . .
H89C H 0.161562 0.671343 0.424697 0.125 Uiso 1 1 calc R U . . .
C98 C -0.1384(4) 0.65249(17) 0.87090(19) 0.0667(16) Uani 1 1 d . . . . .
H98A H -0.173353 0.634591 0.849804 0.100 Uiso 1 1 calc R U . . .
H98B H -0.175087 0.674067 0.876967 0.100 Uiso 1 1 calc R U . . .
H98C H -0.088912 0.661543 0.856330 0.100 Uiso 1 1 calc R U . . .
C90 C 0.1169(5) 0.5974(2) 0.4238(2) 0.094(2) Uani 1 1 d . . . . .
H90A H 0.086241 0.576051 0.435792 0.140 Uiso 1 1 calc R U . . .
H90B H 0.075720 0.611705 0.401123 0.140 Uiso 1 1 calc R U . . .
H90C H 0.164831 0.587727 0.408381 0.140 Uiso 1 1 calc R U . . .
C101 C 0.2661(3) 0.56524(11) 0.89299(13) 0.0303(8) Uani 1 1 d . . . . .
C102 C 0.3513(3) 0.56259(11) 0.87958(13) 0.0318(8) Uani 1 1 d . . . . .
C103 C 0.4178(3) 0.54703(13) 0.91291(15) 0.0395(10) Uani 1 1 d . . . . .
H103 H 0.474749 0.543540 0.904936 0.047 Uiso 1 1 calc R U . . .
C104 C 0.4020(3) 0.53671(13) 0.95707(14) 0.0411(10) Uani 1 1 d . . . . .
H104 H 0.448975 0.526632 0.978659 0.049 Uiso 1 1 calc R U . . .
C105 C 0.3199(3) 0.54048(12) 0.97119(13) 0.0340(9) Uani 1 1 d . . . . .
C106 C 0.2535(3) 0.55442(11) 0.93773(13) 0.0322(8) Uani 1 1 d . . . . .
H106 H 0.196357 0.556705 0.945826 0.039 Uiso 1 1 calc R U . . .
C107 C 0.3026(3) 0.53222(14) 1.02136(14) 0.0423(10) Uani 1 1 d . . . . .
C108 C 0.2201(4) 0.50918(17) 1.02120(17) 0.0617(14) Uani 1 1 d . . . . .
H10G H 0.171015 0.521908 1.001783 0.093 Uiso 1 1 calc R U . . .
H10H H 0.228307 0.483917 1.008417 0.093 Uiso 1 1 calc R U . . .
H10I H 0.207517 0.506771 1.053290 0.093 Uiso 1 1 calc R U . . .
C109 C 0.2884(4) 0.57128(16) 1.04381(17) 0.0595(13) Uani 1 1 d . . . . .
H10J H 0.341175 0.586846 1.044349 0.089 Uiso 1 1 calc R U . . .
H10K H 0.238342 0.584138 1.025371 0.089 Uiso 1 1 calc R U . . .
H10L H 0.276735 0.567515 1.075888 0.089 Uiso 1 1 calc R U . . .
C110 C 0.3804(4) 0.51362(17) 1.05097(17) 0.0589(13) Uani 1 1 d . . . . .
H11A H 0.432872 0.529182 1.050396 0.088 Uiso 1 1 calc R U . . .
H11B H 0.368998 0.511240 1.083281 0.088 Uiso 1 1 calc R U . . .
H11C H 0.389788 0.488385 1.038409 0.088 Uiso 1 1 calc R U . . .
C111 C 0.1962(3) 0.63451(11) 0.85177(13) 0.0335(9) Uani 1 1 d . . . . .
C112 C 0.1602(3) 0.65811(12) 0.81469(14) 0.0356(9) Uani 1 1 d . . . . .
C113 C 0.1641(3) 0.69713(13) 0.82072(16) 0.0450(10) Uani 1 1 d . . . . .
H113 H 0.139872 0.713295 0.795758 0.054 Uiso 1 1 calc R U . . .
C114 C 0.2028(3) 0.71265(13) 0.86256(16) 0.0511(12) Uani 1 1 d . . . . .
H114 H 0.203876 0.739446 0.865973 0.061 Uiso 1 1 calc R U . . .
C115 C 0.2408(3) 0.69002(13) 0.90042(16) 0.0497(11) Uani 1 1 d . . . . .
C116 C 0.2360(3) 0.65109(13) 0.89385(15) 0.0423(10) Uani 1 1 d . . . . .
H116 H 0.260602 0.635010 0.918812 0.051 Uiso 1 1 calc R U . . .
C117 C 0.2814(5) 0.70849(16) 0.94661(19) 0.0797(19) Uani 1 1 d . . . . .
C119 C 0.2056(7) 0.7299(2) 0.9668(3) 0.127(3) Uani 1 1 d . . . . .
H11D H 0.160192 0.711645 0.972139 0.190 Uiso 1 1 calc R U . . .
H11E H 0.229467 0.742110 0.996472 0.190 Uiso 1 1 calc R U . . .
H11F H 0.179982 0.749138 0.944352 0.190 Uiso 1 1 calc R U . . .
C120 C 0.3477(7) 0.7372(2) 0.9393(3) 0.135(4) Uani 1 1 d . . . . .
H12A H 0.320957 0.756190 0.916704 0.203 Uiso 1 1 calc R U . . .
H12B H 0.369473 0.749693 0.969129 0.203 Uiso 1 1 calc R U . . .
H12C H 0.396561 0.724912 0.927203 0.203 Uiso 1 1 calc R U . . .
C118 C 0.3236(6) 0.67911(19) 0.9818(2) 0.105(3) Uani 1 1 d . . . . .
H11G H 0.279951 0.659958 0.986804 0.158 Uiso 1 1 calc R U . . .
H11H H 0.372521 0.666866 0.969662 0.158 Uiso 1 1 calc R U . . .
H11I H 0.345432 0.691647 1.011588 0.158 Uiso 1 1 calc R U . . .
C200 C 0.5675(5) 0.3756(2) 0.8618(3) 0.097(3) Uani 1 1 d . . . . .
H20D H 0.611030 0.368589 0.889330 0.116 Uiso 1 1 calc R U . B 1
H20E H 0.510627 0.364444 0.866661 0.116 Uiso 1 1 calc R U . B 1
C201 C 0.5909(7) 0.3597(3) 0.8253(4) 0.078(3) Uani 0.680(13) 1 d . . P C 1
H20F H 0.594665 0.332203 0.830031 0.118 Uiso 0.680(13) 1 calc R U P C 1
H20G H 0.547410 0.365377 0.797774 0.118 Uiso 0.680(13) 1 calc R U P C 1
H20H H 0.648231 0.369539 0.820537 0.118 Uiso 0.680(13) 1 calc R U P C 1
C301 C 0.5767(15) 0.3503(6) 0.8915(9) 0.093(8) Uani 0.320(13) 1 d . . P C 2
H30D H 0.580353 0.325717 0.876054 0.139 Uiso 0.320(13) 1 calc R U P C 2
H30E H 0.630713 0.354717 0.913461 0.139 Uiso 0.320(13) 1 calc R U P C 2
H30F H 0.526469 0.350314 0.908501 0.139 Uiso 0.320(13) 1 calc R U P C 2
C202 C 0.1114(4) 0.46047(15) 0.51409(17) 0.0558(12) Uani 1 1 d . . . . .
H20I H 0.072000 0.447074 0.489089 0.067 Uiso 1 1 calc R U . . .
H20J H 0.164796 0.444830 0.522384 0.067 Uiso 1 1 calc R U . . .
C205 C 0.1571(4) 0.39389(16) 0.6372(2) 0.0663(14) Uani 1 1 d D . . . .
H20K H 0.099859 0.386768 0.646118 0.080 Uiso 1 1 calc R U . D 1
H20L H 0.203545 0.386031 0.662898 0.080 Uiso 1 1 calc R U . D 1
C206 C 0.1693(4) 0.37260(19) 0.5930(3) 0.057(2) Uani 0.774(11) 1 d . . P E 1
H20M H 0.166563 0.345251 0.598688 0.085 Uiso 0.774(11) 1 calc R U P E 1
H20N H 0.122721 0.379757 0.567563 0.085 Uiso 0.774(11) 1 calc R U P E 1
H20O H 0.226472 0.379019 0.584355 0.085 Uiso 0.774(11) 1 calc R U P E 1
C306 C 0.1928(12) 0.3559(4) 0.6357(6) 0.040(6) Uani 0.226(11) 1 d D . P E 2
H30G H 0.150720 0.337510 0.644723 0.060 Uiso 0.226(11) 1 calc R U P E 2
H30H H 0.203878 0.350307 0.603938 0.060 Uiso 0.226(11) 1 calc R U P E 2
H30I H 0.247882 0.354192 0.657584 0.060 Uiso 0.226(11) 1 calc R U P E 2
C207 C -0.1587(4) 0.4711(2) 0.8167(2) 0.0737(17) Uani 1 1 d . . . . .
H20P H -0.204981 0.489115 0.822595 0.088 Uiso 1 1 calc R U . . .
H20Q H -0.107504 0.474797 0.841467 0.088 Uiso 1 1 calc R U . . .
C208 C -0.1918(5) 0.4316(2) 0.8193(3) 0.088(2) Uani 1 1 d . . . . .
H20R H -0.208278 0.427239 0.850284 0.132 Uiso 1 1 calc R U . . .
H20S H -0.243199 0.428019 0.795217 0.132 Uiso 1 1 calc R U . . .
H20T H -0.145767 0.413708 0.814081 0.132 Uiso 1 1 calc R U . . .
O1 O 0.19482(16) 0.43971(7) 0.83180(9) 0.0300(5) Uani 1 1 d . . . . .
O2 O 0.29881(17) 0.38332(7) 0.78558(9) 0.0342(6) Uani 1 1 d . . . . .
O3 O 0.02288(17) 0.44837(8) 0.77417(10) 0.0357(6) Uani 1 1 d . . . . .
O4 O 0.13623(19) 0.45545(8) 0.92287(10) 0.0408(7) Uani 1 1 d . . . . .
H4A H 0.170096 0.455201 0.902716 0.061 Uiso 1 1 calc R U . . .
O5 O 0.33045(16) 0.42609(7) 0.70252(9) 0.0309(6) Uani 1 1 d . . . . .
O6 O 0.33615(17) 0.48059(8) 0.62449(9) 0.0338(6) Uani 1 1 d . . . . .
O7 O 0.47622(17) 0.44063(8) 0.77965(9) 0.0342(6) Uani 1 1 d . . . . .
O8 O 0.31522(19) 0.34235(8) 0.71102(11) 0.0429(7) Uani 1 1 d . . . . .
H8 H 0.299018 0.364826 0.705281 0.064 Uiso 1 1 calc R U . . .
O9 O 0.29107(16) 0.55044(7) 0.67164(9) 0.0301(6) Uani 1 1 d . . . . .
O10 O 0.24435(18) 0.61031(7) 0.73543(9) 0.0344(6) Uani 1 1 d . . . . .
O11 O 0.13465(17) 0.51423(8) 0.62058(9) 0.0343(6) Uani 1 1 d . . . . .
O12 O 0.40323(19) 0.54232(9) 0.59671(10) 0.0420(7) Uani 1 1 d . . . . .
H12 H 0.389442 0.542584 0.623721 0.063 Uiso 1 1 calc R U . . .
O13 O 0.17572(16) 0.56550(7) 0.80373(8) 0.0301(6) Uani 1 1 d . . . . .
O14 O 0.09910(17) 0.50871(8) 0.86225(9) 0.0333(6) Uani 1 1 d . . . . .
O15 O 0.36635(17) 0.57364(8) 0.83761(9) 0.0343(6) Uani 1 1 d . . . . .
O16 O 0.11936(19) 0.64435(8) 0.77263(10) 0.0412(7) Uani 1 1 d . . . . .
H16A H 0.120918 0.620540 0.773050 0.062 Uiso 1 1 calc R U . . .
O17 O 0.19248(15) 0.45410(7) 0.73772(8) 0.0271(5) Uani 1 1 d . . . . .
H17 H 0.159678 0.429988 0.729354 0.033 Uiso 1 1 calc R U . . .
O18 O 0.27823(16) 0.50172(7) 0.81108(9) 0.0294(5) Uani 1 1 d . . . . .
H18 H 0.296266 0.506014 0.845410 0.035 Uiso 1 1 calc R U . . .
O19 O 0.17088(15) 0.52539(7) 0.72543(8) 0.0272(5) Uani 1 1 d . . . . .
H19 H 0.126476 0.543458 0.709050 0.033 Uiso 1 1 calc R U . . .
O20 O 0.35013(16) 0.49870(7) 0.73664(8) 0.0289(5) Uani 1 1 d . . . . .
H20 H 0.409731 0.500373 0.727208 0.035 Uiso 1 1 calc R U . . .
O21 O 0.39353(18) 0.43953(9) 0.86320(9) 0.0415(8) Uani 1 1 d . . . . .
H21A H 0.39358(18) 0.4239(9) 0.8732(6) 0.050 Uiso 1 1 calc R U . . .
H21B H 0.4101(10) 0.4536(8) 0.8741(6) 0.050 Uiso 1 1 calc R U . . .
O22 O 0.16018(18) 0.43390(8) 0.63204(10) 0.0391(6) Uani 1 1 d . . . . .
H22 H 0.122191 0.442363 0.605016 0.047 Uiso 1 1 calc R U . . .
O23 O -0.00583(17) 0.52941(8) 0.76522(10) 0.0377(6) Uani 1 1 d . . . . .
H23A H -0.056204 0.514451 0.767503 0.045 Uiso 1 1 calc R U . . .
O25 O 0.5586(2) 0.41512(10) 0.86142(11) 0.0548(8) Uani 1 1 d . . . . .
H25 H 0.551685 0.422957 0.833652 0.082 Uiso 1 1 calc R U . . .
O27 O 0.0682(2) 0.46418(10) 0.55446(10) 0.0493(8) Uani 1 1 d . . . . .
H27 H 0.087770 0.483293 0.569990 0.074 Uiso 1 1 calc R U . . .
O29 O -0.1339(2) 0.47903(10) 0.77253(14) 0.0597(9) Uani 1 1 d . . . . .
H29 H -0.094199 0.463936 0.767572 0.090 Uiso 1 1 calc R U . . .
P1 P 0.15217(6) 0.40129(3) 0.83546(3) 0.0315(2) Uani 1 1 d . . . . .
P2 P 0.41243(6) 0.41627(3) 0.68214(3) 0.0300(2) Uani 1 1 d . . . . .
P3 P 0.24720(6) 0.58180(3) 0.64018(3) 0.0313(2) Uani 1 1 d . . . . .
P4 P 0.17971(6) 0.58395(3) 0.85150(3) 0.0297(2) Uani 1 1 d . . . . .
Dy1 Dy 0.12614(2) 0.49455(2) 0.78882(2) 0.02844(6) Uani 1 1 d . . . . .
Dy2 Dy 0.33064(2) 0.44544(2) 0.78425(2) 0.02832(6) Uani 1 1 d . . . . .
Dy3 Dy 0.23633(2) 0.48538(2) 0.67392(2) 0.02873(6) Uani 1 1 d . . . . .
Dy4 Dy 0.30067(2) 0.55522(2) 0.76418(2) 0.02884(6) Uani 1 1 d . . . . .
C212 C 0.2843(11) 0.2196(5) 0.7794(5) 0.145(6) Uani 0.7 1 d D . P . .
H21C H 0.221458 0.217641 0.780956 0.217 Uiso 0.7 1 calc R U P . .
H21D H 0.317562 0.206042 0.805985 0.217 Uiso 0.7 1 calc R U P . .
H21E H 0.301702 0.246349 0.780657 0.217 Uiso 0.7 1 calc R U P . .
C211 C 0.3034(11) 0.2020(6) 0.7336(8) 0.282(18) Uani 0.7 1 d D . P . .
H21F H 0.291442 0.174463 0.731047 0.339 Uiso 0.7 1 calc R U P . .
H21G H 0.275268 0.215568 0.705218 0.339 Uiso 0.7 1 calc R U P . .
O500 O 0.3951(10) 0.2112(5) 0.7472(6) 0.227(8) Uani 0.7 1 d D . P . .
H500 H 0.410799 0.205423 0.775398 0.341 Uiso 0.7 1 calc R U P . .
O60 O 0.3158(2) 0.43817(11) 0.93957(12) 0.0585(9) Uani 0.95 1 d . . P . .
H60 H 0.265736 0.447604 0.939120 0.088 Uiso 0.95 1 calc R U P . .
C400 C 0.3313(4) 0.41058(17) 0.97576(18) 0.0600(14) Uani 0.95 1 d . . P . .
H40D H 0.286410 0.390369 0.970292 0.072 Uiso 0.95 1 calc R U P . .
H40E H 0.327596 0.422533 1.006396 0.072 Uiso 0.95 1 calc R U P . .
C401 C 0.4191(4) 0.3942(2) 0.9761(3) 0.0792(19) Uani 0.95 1 d . . P . .
H40F H 0.430300 0.375179 1.000978 0.119 Uiso 0.95 1 calc R U P . .
H40G H 0.422163 0.382291 0.945787 0.119 Uiso 0.95 1 calc R U P . .
H40H H 0.463229 0.414362 0.981786 0.119 Uiso 0.95 1 calc R U P . .
C280 C -0.0296(3) 0.56693(13) 0.74848(16) 0.0436(10) Uani 1 1 d . . . . .
H28G H -0.046666 0.566224 0.714043 0.052 Uiso 1 1 calc R U . . .
H28H H 0.021863 0.583881 0.755683 0.052 Uiso 1 1 calc R U . . .
O24 O 0.43776(18) 0.57737(9) 0.74986(10) 0.0393(6) Uani 1 1 d . . . F 1
H24A H 0.436192 0.604419 0.758866 0.047 Uiso 1 1 calc R U . F 1
H24B H 0.478696 0.565300 0.775339 0.047 Uiso 1 1 calc R U . F 1
C600 C 0.4874(9) 0.5783(4) 0.7129(4) 0.033(3) Uani 0.31 1 d . . P F 1
H60D H 0.449038 0.570861 0.683678 0.039 Uiso 0.31 1 calc R U P F 1
H60E H 0.534673 0.559171 0.719136 0.039 Uiso 0.31 1 calc R U P F 1
C608 C 0.5288(10) 0.6169(5) 0.7052(6) 0.053(4) Uani 0.31 1 d . . P F 1
H60F H 0.561995 0.615065 0.678994 0.079 Uiso 0.31 1 calc R U P F 1
H60G H 0.482477 0.635966 0.698114 0.079 Uiso 0.31 1 calc R U P F 1
H60H H 0.568274 0.624254 0.733638 0.079 Uiso 0.31 1 calc R U P F 1
O24X O 0.5038(3) 0.57736(16) 0.67057(18) 0.0619(13) Uani 0.69 1 d . . P G 2
H24X H 0.476375 0.563857 0.649236 0.093 Uiso 0.69 1 calc R U P G 2
C603 C 0.5369(6) 0.6098(3) 0.6506(4) 0.082(3) Uani 0.69 1 d . . P G 2
H60I H 0.487922 0.624998 0.633910 0.099 Uiso 0.69 1 calc R U P G 2
H60J H 0.575371 0.602109 0.627833 0.099 Uiso 0.69 1 calc R U P G 2
C601 C 0.5875(11) 0.6329(4) 0.6884(6) 0.150(6) Uani 0.69 1 d . . P G 2
H60K H 0.610677 0.655468 0.674817 0.225 Uiso 0.69 1 calc R U P G 2
H60L H 0.548958 0.640612 0.710737 0.225 Uiso 0.69 1 calc R U P G 2
H60M H 0.636166 0.617787 0.704677 0.225 Uiso 0.69 1 calc R U P G 2

loop_
_atom_site_aniso_label
_atom_site_aniso_U_11
_atom_site_aniso_U_22
_atom_site_aniso_U_33
_atom_site_aniso_U_23
_atom_site_aniso_U_13
_atom_site_aniso_U_12
C1 0.033(2) 0.030(2) 0.032(2) 0.0004(16) 0.0043(16) -0.0006(16)
C2 0.032(2) 0.030(2) 0.037(2) 0.0017(17) 0.0051(16) -0.0008(16)
C3 0.038(2) 0.038(2) 0.049(2) -0.0001(19) 0.0099(19) 0.0045(18)
C4 0.042(2) 0.037(2) 0.052(3) 0.007(2) 0.008(2) 0.0102(19)
C5 0.042(2) 0.035(2) 0.043(2) 0.0055(18) 0.0032(19) 0.0032(18)
C6 0.035(2) 0.036(2) 0.039(2) 0.0009(18) 0.0086(17) 0.0043(17)
C7 0.055(3) 0.041(3) 0.049(3) 0.016(2) 0.008(2) 0.010(2)
C8 0.101(5) 0.050(3) 0.071(4) 0.018(3) -0.004(3) -0.022(3)
C9 0.091(4) 0.070(4) 0.055(3) 0.025(3) -0.016(3) -0.011(3)
C10 0.137(6) 0.099(5) 0.088(5) 0.061(4) 0.069(5) 0.056(5)
C11 0.029(2) 0.034(2) 0.040(2) 0.0051(17) 0.0112(16) 0.0016(16)
C12 0.026(2) 0.037(2) 0.043(2) 0.0044(18) 0.0117(17) -0.0043(16)
C13 0.031(2) 0.042(2) 0.046(2) 0.0029(19) 0.0027(18) -0.0012(18)
C14 0.034(2) 0.046(3) 0.044(2) 0.000(2) 0.0033(18) -0.0068(19)
C15 0.035(2) 0.040(2) 0.044(2) -0.0001(19) 0.0087(18) -0.0053(18)
C16 0.034(2) 0.040(2) 0.042(2) 0.0048(19) 0.0071(18) -0.0010(18)
C17 0.045(3) 0.037(2) 0.060(3) -0.006(2) 0.004(2) -0.0053(19)
C18 0.056(3) 0.060(4) 0.109(5) -0.035(3) 0.014(3) -0.003(3)
C19 0.063(3) 0.058(3) 0.060(3) -0.011(3) 0.000(3) -0.008(3)
C20 0.077(4) 0.041(3) 0.072(4) -0.001(3) -0.001(3) -0.007(3)
C21 0.036(2) 0.037(2) 0.040(2) 0.0098(18) 0.0109(17) 0.0066(17)
C22 0.042(2) 0.045(3) 0.038(2) 0.0111(19) 0.0126(18) 0.014(2)
C23 0.053(3) 0.058(3) 0.043(3) 0.007(2) 0.019(2) 0.014(2)
C24 0.047(3) 0.074(4) 0.054(3) 0.019(3) 0.027(2) 0.012(3)
C25 0.040(3) 0.052(3) 0.061(3) 0.020(2) 0.019(2) 0.008(2)
C26 0.038(2) 0.045(3) 0.049(3) 0.014(2) 0.0127(19) 0.0076(19)
C27 0.051(3) 0.060(3) 0.072(3) 0.017(3) 0.026(3) -0.004(2)
C28 0.224(12) 0.318(17) 0.079(6) 0.023(8) -0.008(7) -0.225(13)
C29 0.140(7) 0.056(4) 0.183(9) 0.029(5) -0.077(7) -0.021(4)
C30 0.129(8) 0.079(6) 0.53(3) -0.064(10) 0.218(13) -0.044(6)
C281 0.052(3) 0.066(3) 0.054(3) -0.009(3) -0.004(2) 0.021(3)
C31 0.030(2) 0.039(2) 0.0255(18) -0.0066(16) 0.0052(15) -0.0022(16)
C32 0.027(2) 0.046(2) 0.032(2) -0.0061(18) 0.0068(16) 0.0010(17)
C33 0.040(2) 0.056(3) 0.031(2) -0.0013(19) 0.0047(18) 0.006(2)
C34 0.042(2) 0.069(3) 0.028(2) -0.010(2) 0.0064(18) 0.003(2)
C35 0.035(2) 0.056(3) 0.037(2) -0.014(2) 0.0067(18) -0.003(2)
C36 0.034(2) 0.041(2) 0.042(2) -0.0109(19) 0.0093(17) -0.0009(18)
C37 0.067(3) 0.064(3) 0.050(3) -0.026(3) 0.013(2) -0.003(3)
C38 0.113(6) 0.142(7) 0.052(3) -0.047(4) -0.005(3) 0.055(5)
C039 0.057(3) 0.066(3) 0.046(3) 0.003(2) -0.002(2) -0.001(3)
C39 0.215(11) 0.094(6) 0.123(7) -0.071(6) 0.071(7) -0.066(7)
C40 0.114(6) 0.106(6) 0.064(4) -0.032(4) 0.009(4) 0.055(5)
C41 0.027(2) 0.037(2) 0.036(2) -0.0014(17) 0.0060(16) 0.0054(16)
C42 0.026(2) 0.043(2) 0.034(2) -0.0004(17) 0.0057(16) 0.0063(17)
C43 0.031(2) 0.059(3) 0.036(2) -0.010(2) -0.0013(17) -0.0050(19)
C44 0.032(2) 0.060(3) 0.051(3) -0.008(2) 0.0064(19) -0.011(2)
C45 0.032(2) 0.045(2) 0.043(2) -0.0048(19) 0.0101(18) -0.0019(18)
C46 0.030(2) 0.039(2) 0.037(2) -0.0053(18) 0.0095(16) 0.0001(17)
C47 0.037(3) 0.074(4) 0.051(3) -0.006(2) 0.021(2) -0.012(2)
C48 0.054(3) 0.119(6) 0.058(3) 0.028(3) 0.015(3) -0.022(3)
C49 0.251(13) 0.152(9) 0.128(7) -0.053(6) 0.118(8) -0.156(9)
C50 0.080(5) 0.248(12) 0.097(6) 0.071(7) 0.063(5) 0.070(6)
C51 0.037(2) 0.038(2) 0.030(2) -0.0039(17) 0.0061(16) 0.0025(17)
C52 0.039(2) 0.040(2) 0.042(2) -0.0080(19) 0.0085(18) -0.0004(18)
C53 0.057(3) 0.038(2) 0.056(3) 0.000(2) 0.019(2) 0.002(2)
C54 0.057(3) 0.038(3) 0.062(3) 0.000(2) 0.018(2) 0.010(2)
C55 0.044(3) 0.045(3) 0.050(3) 0.001(2) 0.014(2) 0.009(2)
C56 0.040(2) 0.041(2) 0.041(2) 0.0005(19) 0.0120(18) 0.0076(19)
C57 0.048(3) 0.059(3) 0.067(3) 0.012(3) 0.016(2) 0.023(2)
C58 0.043(3) 0.092(5) 0.171(8) -0.007(5) 0.021(4) 0.009(3)
C59 0.073(5) 0.256(12) 0.082(5) 0.043(6) 0.042(4) 0.075(6)
C60 0.062(4) 0.088(5) 0.131(6) 0.032(4) 0.018(4) 0.024(4)
C61 0.030(2) 0.031(2) 0.036(2) 0.0042(16) 0.0084(16) 0.0040(16)
C62 0.043(2) 0.031(2) 0.035(2) 0.0071(17) 0.0139(17) 0.0063(17)
C63 0.070(3) 0.040(2) 0.043(2) -0.004(2) 0.024(2) -0.004(2)
C64 0.073(3) 0.039(3) 0.054(3) -0.009(2) 0.030(3) -0.009(2)
C65 0.052(3) 0.033(2) 0.053(3) 0.008(2) 0.022(2) 0.0030(19)
C66 0.041(2) 0.040(2) 0.038(2) 0.0063(18) 0.0124(18) 0.0046(18)
C67 0.076(4) 0.036(2) 0.058(3) 0.003(2) 0.032(3) -0.003(2)
C68 0.081(9) 0.039(5) 0.059(6) 0.013(5) 0.035(6) -0.002(5)
C69 0.085(10) 0.105(14) 0.091(10) 0.042(10) 0.002(8) -0.037(9)
C70 0.101(10) 0.048(7) 0.073(8) 0.018(6) 0.040(7) 0.023(6)
C69' 0.114(12) 0.034(6) 0.096(10) -0.007(6) 0.063(9) -0.023(6)
C68' 0.120(13) 0.050(7) 0.147(16) -0.015(8) 0.102(13) -0.019(7)
C70' 0.122(14) 0.094(13) 0.100(13) 0.063(11) -0.015(11) -0.033(11)
C71 0.039(2) 0.037(2) 0.0279(19) 0.0035(16) 0.0096(16) 0.0052(17)
C72 0.038(2) 0.044(2) 0.0237(18) 0.0043(17) 0.0030(16) 0.0084(18)
C73 0.036(2) 0.053(3) 0.040(2) 0.000(2) 0.0020(18) 0.002(2)
C74 0.033(2) 0.062(3) 0.039(2) 0.008(2) 0.0049(18) 0.009(2)
C75 0.040(2) 0.049(3) 0.040(2) 0.008(2) 0.0074(18) 0.011(2)
C76 0.038(2) 0.044(2) 0.036(2) 0.0073(18) 0.0077(17) 0.0061(18)
C77 0.050(3) 0.058(3) 0.065(3) 0.009(3) 0.013(2) 0.017(2)
C78 0.48(2) 0.239(14) 0.162(10) 0.140(10) 0.188(14) 0.305(17)
C79 0.105(7) 0.071(5) 0.383(19) 0.022(8) 0.138(10) 0.038(5)
C80 0.131(8) 0.147(10) 0.46(2) -0.197(13) -0.139(12) 0.105(8)
C81 0.037(2) 0.038(2) 0.0256(19) -0.0001(16) 0.0060(16) 0.0000(17)
C91 0.033(2) 0.036(2) 0.0271(19) -0.0004(16) 0.0082(15) 0.0066(17)
C82 0.047(3) 0.042(2) 0.032(2) 0.0035(18) 0.0085(18) 0.0016(19)
C92 0.033(2) 0.037(2) 0.0260(18) 0.0002(16) 0.0079(15) 0.0051(17)
C93 0.044(2) 0.043(2) 0.038(2) -0.0013(19) 0.0148(19) -0.0034(19)
C83 0.052(3) 0.056(3) 0.043(3) 0.002(2) 0.016(2) 0.012(2)
C84 0.072(3) 0.061(3) 0.027(2) 0.004(2) 0.013(2) 0.008(3)
C94 0.035(2) 0.055(3) 0.040(2) -0.003(2) 0.0148(18) 0.001(2)
C85 0.056(3) 0.051(3) 0.031(2) 0.0047(19) 0.0025(19) 0.000(2)
C95 0.036(2) 0.049(3) 0.035(2) -0.0050(19) 0.0078(17) 0.0064(19)
C96 0.039(2) 0.039(2) 0.031(2) 0.0018(17) 0.0081(17) 0.0044(18)
C86 0.041(2) 0.042(2) 0.036(2) 0.0052(18) 0.0083(18) 0.0030(19)
C97 0.044(3) 0.062(3) 0.048(3) -0.007(2) 0.017(2) 0.011(2)
C87 0.060(3) 0.065(3) 0.036(2) 0.014(2) 0.003(2) 0.002(2)
C100 0.065(3) 0.057(3) 0.058(3) -0.011(2) 0.020(3) 0.013(3)
C88 0.074(4) 0.165(8) 0.060(4) 0.045(4) 0.003(3) 0.048(5)
C99 0.050(3) 0.071(4) 0.079(4) -0.014(3) 0.031(3) 0.008(3)
C89 0.075(4) 0.081(4) 0.087(4) 0.047(4) -0.008(3) -0.005(3)
C98 0.062(3) 0.080(4) 0.059(3) 0.001(3) 0.011(3) 0.036(3)
C90 0.118(6) 0.090(5) 0.057(4) 0.011(3) -0.038(4) -0.003(4)
C101 0.035(2) 0.030(2) 0.0262(18) -0.0036(15) 0.0069(15) -0.0003(16)
C102 0.035(2) 0.031(2) 0.0289(19) -0.0047(16) 0.0043(16) -0.0027(16)
C103 0.026(2) 0.053(3) 0.040(2) 0.0011(19) 0.0050(17) 0.0042(18)
C104 0.041(2) 0.050(3) 0.032(2) 0.0019(19) 0.0023(17) 0.0063(19)
C105 0.036(2) 0.040(2) 0.0274(19) -0.0027(17) 0.0061(16) 0.0029(17)
C106 0.031(2) 0.034(2) 0.032(2) -0.0006(16) 0.0079(16) 0.0030(16)
C107 0.041(2) 0.056(3) 0.030(2) 0.0021(19) 0.0066(17) 0.005(2)
C108 0.069(3) 0.083(4) 0.033(2) 0.010(2) 0.008(2) -0.017(3)
C109 0.072(3) 0.069(4) 0.037(3) -0.005(2) 0.007(2) 0.013(3)
C110 0.063(3) 0.074(4) 0.040(3) 0.015(2) 0.008(2) 0.011(3)
C111 0.039(2) 0.033(2) 0.031(2) -0.0027(16) 0.0099(16) 0.0048(17)
C112 0.038(2) 0.036(2) 0.035(2) 0.0021(17) 0.0130(17) 0.0077(17)
C113 0.056(3) 0.035(2) 0.045(3) 0.0051(19) 0.013(2) 0.009(2)
C114 0.078(3) 0.033(2) 0.043(3) -0.004(2) 0.013(2) 0.002(2)
C115 0.072(3) 0.035(2) 0.043(3) -0.005(2) 0.012(2) -0.003(2)
C116 0.053(3) 0.041(2) 0.034(2) 0.0021(18) 0.0111(19) -0.001(2)
C117 0.144(6) 0.048(3) 0.043(3) -0.012(2) 0.001(3) -0.015(4)
C119 0.206(10) 0.104(6) 0.070(5) -0.039(4) 0.023(6) 0.027(6)
C120 0.203(10) 0.105(6) 0.081(5) -0.005(5) -0.030(6) -0.080(7)
C118 0.189(9) 0.063(4) 0.051(4) -0.014(3) -0.026(4) -0.001(5)
C200 0.080(5) 0.068(5) 0.127(7) 0.011(5) -0.036(5) -0.004(4)
C201 0.081(7) 0.085(7) 0.069(6) 0.005(5) 0.011(5) 0.013(5)
C301 0.096(16) 0.053(12) 0.13(2) 0.041(12) 0.006(14) -0.004(11)
C202 0.064(3) 0.061(3) 0.040(3) -0.009(2) 0.003(2) 0.000(3)
C205 0.066(4) 0.063(4) 0.066(3) -0.002(3) -0.002(3) -0.010(3)
C206 0.046(4) 0.052(4) 0.072(5) -0.016(3) 0.007(3) -0.006(3)
C306 0.045(11) 0.039(11) 0.033(10) 0.004(8) -0.005(8) -0.010(8)
C207 0.046(3) 0.103(5) 0.072(4) -0.027(4) 0.008(3) 0.005(3)
C208 0.083(5) 0.093(5) 0.098(5) 0.036(4) 0.046(4) 0.016(4)
O1 0.0323(14) 0.0284(14) 0.0296(13) 0.0030(11) 0.0055(11) 0.0016(11)
O2 0.0352(15) 0.0306(14) 0.0386(15) 0.0012(12) 0.0111(11) -0.0008(11)
O3 0.0267(14) 0.0348(15) 0.0455(16) 0.0002(12) 0.0053(11) 0.0020(11)
O4 0.0461(17) 0.0442(17) 0.0339(15) 0.0018(13) 0.0113(13) 0.0059(13)
O5 0.0292(14) 0.0353(14) 0.0289(13) -0.0027(11) 0.0071(10) 0.0046(11)
O6 0.0372(15) 0.0371(15) 0.0292(13) -0.0022(11) 0.0119(11) 0.0045(12)
O7 0.0281(14) 0.0422(16) 0.0324(14) 0.0009(12) 0.0048(11) 0.0046(11)
O8 0.0401(17) 0.0376(16) 0.0521(18) -0.0069(13) 0.0106(13) -0.0045(13)
O9 0.0330(14) 0.0316(14) 0.0265(13) 0.0042(11) 0.0075(10) 0.0044(11)
O10 0.0426(16) 0.0317(14) 0.0309(14) 0.0007(11) 0.0117(12) 0.0029(12)
O11 0.0356(15) 0.0387(15) 0.0271(13) 0.0006(11) 0.0001(11) 0.0069(12)
O12 0.0410(16) 0.0543(19) 0.0330(15) 0.0059(13) 0.0129(12) 0.0093(14)
O13 0.0298(14) 0.0354(14) 0.0265(13) -0.0003(11) 0.0092(10) 0.0063(11)
O14 0.0372(15) 0.0355(15) 0.0290(13) 0.0004(11) 0.0107(11) 0.0028(12)
O15 0.0368(15) 0.0409(16) 0.0262(13) -0.0021(12) 0.0076(11) -0.0047(12)
O16 0.0472(17) 0.0415(16) 0.0341(15) 0.0012(12) 0.0038(12) 0.0091(13)
O17 0.0247(13) 0.0315(14) 0.0258(12) 0.0006(10) 0.0058(10) 0.0000(10)
O18 0.0313(14) 0.0299(14) 0.0270(13) -0.0010(10) 0.0051(10) 0.0018(11)
O19 0.0255(13) 0.0316(14) 0.0256(12) 0.0014(10) 0.0072(10) 0.0032(10)
O20 0.0283(13) 0.0327(14) 0.0251(12) 0.0001(10) 0.0026(10) 0.0015(10)
O21 0.0453(17) 0.0498(19) 0.0289(14) 0.0010(12) 0.0035(12) 0.0026(13)
O22 0.0415(16) 0.0384(16) 0.0347(15) -0.0023(12) -0.0024(12) -0.0047(12)
O23 0.0241(13) 0.0406(16) 0.0489(16) 0.0080(13) 0.0066(12) 0.0083(12)
O25 0.0444(18) 0.072(2) 0.0451(18) 0.0092(16) -0.0016(14) 0.0133(16)
O27 0.0471(18) 0.059(2) 0.0389(17) -0.0064(15) -0.0022(13) -0.0032(15)
O29 0.0341(17) 0.054(2) 0.094(3) 0.0088(19) 0.0169(17) 0.0043(15)
P1 0.0322(5) 0.0311(5) 0.0319(5) 0.0043(4) 0.0075(4) 0.0037(4)
P2 0.0287(5) 0.0316(5) 0.0305(5) -0.0041(4) 0.0071(4) 0.0014(4)
P3 0.0339(5) 0.0335(5) 0.0275(5) 0.0035(4) 0.0076(4) 0.0028(4)
P4 0.0314(5) 0.0305(5) 0.0280(5) 0.0003(4) 0.0072(4) 0.0042(4)
Dy1 0.02739(12) 0.03069(12) 0.02815(11) 0.00125(9) 0.00716(8) 0.00313(9)
Dy2 0.02783(12) 0.03029(12) 0.02723(11) 0.00084(9) 0.00539(8) 0.00325(9)
Dy3 0.02934(12) 0.03219(12) 0.02494(11) -0.00083(9) 0.00503(8) 0.00280(9)
Dy4 0.03053(12) 0.02973(12) 0.02732(11) 0.00048(9) 0.00778(9) 0.00107(9)
C212 0.169(15) 0.133(13) 0.121(12) 0.011(10) -0.014(10) 0.032(11)
C211 0.25(3) 0.20(2) 0.33(4) -0.11(2) -0.15(3) 0.13(2)
O500 0.236(16) 0.163(12) 0.261(19) 0.106(13) -0.031(13) -0.021(11)
O60 0.058(2) 0.073(3) 0.046(2) 0.0084(18) 0.0152(17) 0.0107(18)
C400 0.077(4) 0.063(4) 0.040(3) 0.007(2) 0.011(3) -0.002(3)
C401 0.061(4) 0.077(5) 0.095(5) 0.014(4) -0.002(3) 0.000(3)
C280 0.042(2) 0.044(2) 0.045(2) 0.004(2) 0.0040(19) 0.0074(19)
O24 0.0327(15) 0.0488(18) 0.0373(15) -0.0032(13) 0.0082(12) -0.0070(13)
C600 0.041(7) 0.036(7) 0.023(6) 0.001(5) 0.008(5) -0.005(6)
C608 0.037(8) 0.061(10) 0.068(10) 0.022(8) 0.033(7) -0.007(7)
O24X 0.062(3) 0.076(4) 0.050(3) 0.002(3) 0.018(2) -0.008(3)
C603 0.069(6) 0.088(7) 0.095(7) 0.033(6) 0.031(5) -0.004(5)
C601 0.177(15) 0.097(10) 0.162(14) 0.010(9) -0.017(12) -0.074(10)

loop_
_atom_type_symbol
_atom_type_description
_atom_type_scat_dispersion_real
_atom_type_scat_dispersion_imag
_atom_type_scat_source
C C 0.0181 0.0091 'International Tables Vol C Tables 4.2.6.8 and 6.1.1.4'
H H 0.0000 0.0000 'International Tables Vol C Tables 4.2.6.8 and 6.1.1.4'
O O 0.0492 0.0322 'International Tables Vol C Tables 4.2.6.8 and 6.1.1.4'
P P 0.2955 0.4335 'International Tables Vol C Tables 4.2.6.8 and 6.1.1.4'
Dy Dy -9.8046 9.8477 'International Tables Vol C Tables 4.2.6.8 and 6.1.1.4'

loop_
_exptl_crystal_face_index_h
_exptl_crystal_face_index_k
_exptl_crystal_face_index_l
_exptl_crystal_face_perp_dist
-1 0 1 0.0635
1 0 2 0.0488
0 0 1 0.0666
0 0 -1 0.0200
-1 0 -1 0.0446
-1 22 -3 0.0131
1 -22 3 0.0150

loop_
_geom_angle_atom_site_label_1
_geom_angle_atom_site_label_2
_geom_angle_atom_site_label_3
_geom_angle
_geom_angle_site_symmetry_1
_geom_angle_site_symmetry_3
_geom_angle_publ_flag
C6 C1 C2 120.0(4) . . ?
C6 C1 P1 123.0(3) . . ?
C2 C1 P1 116.9(3) . . ?
O2 C2 C3 121.2(3) . . ?
O2 C2 C1 120.6(3) . . ?
C3 C2 C1 118.1(4) . . ?
C4 C3 C2 120.3(4) . . ?
C4 C3 H3 119.9 . . ?
C2 C3 H3 119.9 . . ?
C3 C4 C5 122.8(4) . . ?
C3 C4 H4 118.6 . . ?
C5 C4 H4 118.6 . . ?
C6 C5 C4 116.5(4) . . ?
C6 C5 C7 123.7(4) . . ?
C4 C5 C7 119.8(4) . . ?
C5 C6 C1 122.2(4) . . ?
C5 C6 H6 118.9 . . ?
C1 C6 H6 118.9 . . ?
C5 C7 C10 111.8(4) . . ?
C5 C7 C8 108.2(4) . . ?
C10 C7 C8 109.5(5) . . ?
C5 C7 C9 109.5(4) . . ?
C10 C7 C9 109.2(5) . . ?
C8 C7 C9 108.5(5) . . ?
C7 C8 H8A 109.5 . . ?
C7 C8 H8B 109.5 . . ?
H8A C8 H8B 109.5 . . ?
C7 C8 H8C 109.5 . . ?
H8A C8 H8C 109.5 . . ?
H8B C8 H8C 109.5 . . ?
C7 C9 H9A 109.5 . . ?
C7 C9 H9B 109.5 . . ?
H9A C9 H9B 109.5 . . ?
C7 C9 H9C 109.5 . . ?
H9A C9 H9C 109.5 . . ?
H9B C9 H9C 109.5 . . ?
C7 C10 H10A 109.5 . . ?
C7 C10 H10B 109.5 . . ?
H10A C10 H10B 109.5 . . ?
C7 C10 H10C 109.5 . . ?
H10A C10 H10C 109.5 . . ?
H10B C10 H10C 109.5 . . ?
C16 C11 C12 120.0(4) . . ?
C16 C11 P1 122.1(3) . . ?
C12 C11 P1 117.6(3) . . ?
O3 C12 C13 121.5(4) . . ?
O3 C12 C11 121.0(4) . . ?
C13 C12 C11 117.5(4) . . ?
C14 C13 C12 121.0(4) . . ?
C14 C13 H13 119.5 . . ?
C12 C13 H13 119.5 . . ?
C13 C14 C15 122.2(4) . . ?
C13 C14 H14 118.9 . . ?
C15 C14 H14 118.9 . . ?
C16 C15 C14 116.1(4) . . ?
C16 C15 C17 120.8(4) . . ?
C14 C15 C17 123.1(4) . . ?
C11 C16 C15 123.2(4) . . ?
C11 C16 H16 118.4 . . ?
C15 C16 H16 118.4 . . ?
C19 C17 C18 107.8(4) . . ?
C19 C17 C15 112.9(4) . . ?
C18 C17 C15 109.4(4) . . ?
C19 C17 C20 108.3(4) . . ?
C18 C17 C20 109.6(5) . . ?
C15 C17 C20 108.8(4) . . ?
C17 C18 H18A 109.5 . . ?
C17 C18 H18B 109.5 . . ?
H18A C18 H18B 109.5 . . ?
C17 C18 H18C 109.5 . . ?
H18A C18 H18C 109.5 . . ?
H18B C18 H18C 109.5 . . ?
C17 C19 H19A 109.5 . . ?
C17 C19 H19B 109.5 . . ?
H19A C19 H19B 109.5 . . ?
C17 C19 H19C 109.5 . . ?
H19A C19 H19C 109.5 . . ?
H19B C19 H19C 109.5 . . ?
C17 C20 H20A 109.5 . . ?
C17 C20 H20B 109.5 . . ?
H20A C20 H20B 109.5 . . ?
C17 C20 H20C 109.5 . . ?
H20A C20 H20C 109.5 . . ?
H20B C20 H20C 109.5 . . ?
C22 C21 C26 118.9(4) . . ?
C22 C21 P1 124.9(3) . . ?
C26 C21 P1 116.1(3) . . ?
O4 C22 C23 118.3(4) . . ?
O4 C22 C21 123.5(3) . . ?
C23 C22 C21 118.2(4) . . ?
C24 C23 C22 121.4(5) . . ?
C24 C23 H23 119.3 . . ?
C22 C23 H23 119.3 . . ?
C23 C24 C25 122.1(4) . . ?
C23 C24 H24 118.9 . . ?
C25 C24 H24 118.9 . . ?
C26 C25 C24 116.1(5) . . ?
C26 C25 C27 120.9(5) . . ?
C24 C25 C27 122.9(4) . . ?
C25 C26 C21 123.1(5) . . ?
C25 C26 H26 118.4 . . ?
C21 C26 H26 118.4 . . ?
C30 C27 C28 106.8(9) . . ?
C30 C27 C29 110.5(8) . . ?
C28 C27 C29 106.3(8) . . ?
C30 C27 C25 111.4(5) . . ?
C28 C27 C25 112.3(5) . . ?
C29 C27 C25 109.4(5) . . ?
C27 C28 H28A 109.5 . . ?
C27 C28 H28B 109.5 . . ?
H28A C28 H28B 109.5 . . ?
C27 C28 H28C 109.5 . . ?
H28A C28 H28C 109.5 . . ?
H28B C28 H28C 109.5 . . ?
C27 C29 H29A 109.5 . . ?
C27 C29 H29B 109.5 . . ?
H29A C29 H29B 109.5 . . ?
C27 C29 H29C 109.5 . . ?
H29A C29 H29C 109.5 . . ?
H29B C29 H29C 109.5 . . ?
C27 C30 H30A 109.5 . . ?
C27 C30 H30B 109.5 . . ?
H30A C30 H30B 109.5 . . ?
C27 C30 H30C 109.5 . . ?
H30A C30 H30C 109.5 . . ?
H30B C30 H30C 109.5 . . ?
C280 C281 H28D 109.5 . . ?
C280 C281 H28E 109.5 . . ?
H28D C281 H28E 109.5 . . ?
C280 C281 H28F 109.5 . . ?
H28D C281 H28F 109.5 . . ?
H28E C281 H28F 109.5 . . ?
C36 C31 C32 120.3(4) . . ?
C36 C31 P2 122.4(3) . . ?
C32 C31 P2 117.2(3) . . ?
O6 C32 C33 122.2(4) . . ?
O6 C32 C31 120.9(3) . . ?
C33 C32 C31 116.9(4) . . ?
C34 C33 C32 121.6(4) . . ?
C34 C33 H33 119.2 . . ?
C32 C33 H33 119.2 . . ?
C33 C34 C35 122.4(4) . . ?
C33 C34 H34 118.8 . . ?
C35 C34 H34 118.8 . . ?
C34 C35 C36 116.7(4) . . ?
C34 C35 C37 124.1(4) . . ?
C36 C35 C37 119.2(4) . . ?
C35 C36 C31 122.0(4) . . ?
C35 C36 H36 119.0 . . ?
C31 C36 H36 119.0 . . ?
C40 C37 C38 110.5(5) . . ?
C40 C37 C35 110.7(4) . . ?
C38 C37 C35 112.3(5) . . ?
C40 C37 C39 109.1(7) . . ?
C38 C37 C39 106.8(6) . . ?
C35 C37 C39 107.2(5) . . ?
C37 C38 H38A 109.5 . . ?
C37 C38 H38B 109.5 . . ?
H38A C38 H38B 109.5 . . ?
C37 C38 H38C 109.5 . . ?
H38A C38 H38C 109.5 . . ?
H38B C38 H38C 109.5 . . ?
C202 C039 H03A 109.5 . . ?
C202 C039 H03B 109.5 . . ?
H03A C039 H03B 109.5 . . ?
C202 C039 H03C 109.5 . . ?
H03A C039 H03C 109.5 . . ?
H03B C039 H03C 109.5 . . ?
C37 C39 H39A 109.5 . . ?
C37 C39 H39B 109.5 . . ?
H39A C39 H39B 109.5 . . ?
C37 C39 H39C 109.5 . . ?
H39A C39 H39C 109.5 . . ?
H39B C39 H39C 109.5 . . ?
C37 C40 H40A 109.5 . . ?
C37 C40 H40B 109.5 . . ?
H40A C40 H40B 109.5 . . ?
C37 C40 H40C 109.5 . . ?
H40A C40 H40C 109.5 . . ?
H40B C40 H40C 109.5 . . ?
C46 C41 C42 121.4(4) . . ?
C46 C41 P2 121.3(3) . . ?
C42 C41 P2 117.1(3) . . ?
O7 C42 C41 122.3(4) . . ?
O7 C42 C43 120.8(4) . . ?
C41 C42 C43 116.9(4) . . ?
C44 C43 C42 120.8(4) . . ?
C44 C43 H43 119.6 . . ?
C42 C43 H43 119.6 . . ?
C43 C44 C45 122.6(4) . . ?
C43 C44 H44 118.7 . . ?
C45 C44 H44 118.7 . . ?
C46 C45 C44 116.8(4) . . ?
C46 C45 C47 121.5(4) . . ?
C44 C45 C47 121.6(4) . . ?
C45 C46 C41 121.5(4) . . ?
C45 C46 H46 119.3 . . ?
C41 C46 H46 119.3 . . ?
C49 C47 C48 109.5(6) . . ?
C49 C47 C50 110.2(7) . . ?
C48 C47 C50 108.3(5) . . ?
C49 C47 C45 109.6(4) . . ?
C48 C47 C45 112.4(4) . . ?
C50 C47 C45 106.9(5) . . ?
C47 C48 H48A 109.5 . . ?
C47 C48 H48B 109.5 . . ?
H48A C48 H48B 109.5 . . ?
C47 C48 H48C 109.5 . . ?
H48A C48 H48C 109.5 . . ?
H48B C48 H48C 109.5 . . ?
C47 C49 H49A 109.5 . . ?
C47 C49 H49B 109.5 . . ?
H49A C49 H49B 109.5 . . ?
C47 C49 H49C 109.5 . . ?
H49A C49 H49C 109.5 . . ?
H49B C49 H49C 109.5 . . ?
C47 C50 H50A 109.5 . . ?
C47 C50 H50B 109.5 . . ?
H50A C50 H50B 109.5 . . ?
C47 C50 H50C 109.5 . . ?
H50A C50 H50C 109.5 . . ?
H50B C50 H50C 109.5 . . ?
C52 C51 C56 118.9(4) . . ?
C52 C51 P2 124.1(3) . . ?
C56 C51 P2 116.9(3) . . ?
O8 C52 C51 123.4(4) . . ?
O8 C52 C53 117.3(4) . . ?
C51 C52 C53 119.3(4) . . ?
C54 C53 C52 120.5(4) . . ?
C54 C53 H53 119.7 . . ?
C52 C53 H53 119.7 . . ?
C53 C54 C55 121.5(4) . . ?
C53 C54 H54 119.3 . . ?
C55 C54 H54 119.3 . . ?
C54 C55 C56 117.5(4) . . ?
C54 C55 C57 122.9(4) . . ?
C56 C55 C57 119.6(4) . . ?
C55 C56 C51 122.3(4) . . ?
C55 C56 H56 118.8 . . ?
C51 C56 H56 118.8 . . ?
C59 C57 C60 110.2(6) . . ?
C59 C57 C58 109.7(6) . . ?
C60 C57 C58 106.1(6) . . ?
C59 C57 C55 107.9(5) . . ?
C60 C57 C55 112.2(5) . . ?
C58 C57 C55 110.7(4) . . ?
C57 C58 H58A 109.5 . . ?
C57 C58 H58B 109.5 . . ?
H58A C58 H58B 109.5 . . ?
C57 C58 H58C 109.5 . . ?
H58A C58 H58C 109.5 . . ?
H58B C58 H58C 109.5 . . ?
C57 C59 H59A 109.5 . . ?
C57 C59 H59B 109.5 . . ?
H59A C59 H59B 109.5 . . ?
C57 C59 H59C 109.5 . . ?
H59A C59 H59C 109.5 . . ?
H59B C59 H59C 109.5 . . ?
C57 C60 H60A 109.5 . . ?
C57 C60 H60B 109.5 . . ?
H60A C60 H60B 109.5 . . ?
C57 C60 H60C 109.5 . . ?
H60A C60 H60C 109.5 . . ?
H60B C60 H60C 109.5 . . ?
C66 C61 C62 120.1(4) . . ?
C66 C61 P3 122.8(3) . . ?
C62 C61 P3 117.1(3) . . ?
O10 C62 C61 120.9(4) . . ?
O10 C62 C63 120.8(4) . . ?
C61 C62 C63 118.2(4) . . ?
C64 C63 C62 120.6(4) . . ?
C64 C63 H63 119.7 . . ?
C62 C63 H63 119.7 . . ?
C63 C64 C65 122.2(4) . . ?
C63 C64 H64 118.9 . . ?
C65 C64 H64 118.9 . . ?
C66 C65 C64 117.0(4) . . ?
C66 C65 C67 121.4(4) . . ?
C64 C65 C67 121.5(4) . . ?
C65 C66 C61 121.9(4) . . ?
C65 C66 H66 119.1 . . ?
C61 C66 H66 119.1 . . ?
C70' C67 C65 112.4(7) . . ?
C69 C67 C65 110.9(6) . . ?
C69 C67 C70 112.3(8) . . ?
C65 C67 C70 107.6(5) . . ?
C70' C67 C68' 110.9(9) . . ?
C65 C67 C68' 108.0(6) . . ?
C69 C67 C68 110.2(7) . . ?
C65 C67 C68 112.0(5) . . ?
C70 C67 C68 103.7(7) . . ?
C70' C67 C69' 110.2(8) . . ?
C65 C67 C69' 112.2(5) . . ?
C68' C67 C69' 102.7(7) . . ?
C67 C68 H68A 109.5 . . ?
C67 C68 H68B 109.5 . . ?
H68A C68 H68B 109.5 . . ?
C67 C68 H68C 109.5 . . ?
H68A C68 H68C 109.5 . . ?
H68B C68 H68C 109.5 . . ?
C67 C69 H69A 109.5 . . ?
C67 C69 H69B 109.5 . . ?
H69A C69 H69B 109.5 . . ?
C67 C69 H69C 109.5 . . ?
H69A C69 H69C 109.5 . . ?
H69B C69 H69C 109.5 . . ?
C67 C70 H70A 109.5 . . ?
C67 C70 H70B 109.5 . . ?
H70A C70 H70B 109.5 . . ?
C67 C70 H70C 109.5 . . ?
H70A C70 H70C 109.5 . . ?
H70B C70 H70C 109.5 . . ?
C67 C69' H69D 109.5 . . ?
C67 C69' H69E 109.5 . . ?
H69D C69' H69E 109.5 . . ?
C67 C69' H69F 109.5 . . ?
H69D C69' H69F 109.5 . . ?
H69E C69' H69F 109.5 . . ?
C67 C68' H68D 109.5 . . ?
C67 C68' H68E 109.5 . . ?
H68D C68' H68E 109.5 . . ?
C67 C68' H68F 109.5 . . ?
H68D C68' H68F 109.5 . . ?
H68E C68' H68F 109.5 . . ?
C67 C70' H70D 109.5 . . ?
C67 C70' H70E 109.5 . . ?
H70D C70' H70E 109.5 . . ?
C67 C70' H70F 109.5 . . ?
H70D C70' H70F 109.5 . . ?
H70E C70' H70F 109.5 . . ?
C76 C71 C72 120.4(4) . . ?
C76 C71 P3 122.2(3) . . ?
C72 C71 P3 116.9(3) . . ?
O11 C72 C73 121.5(4) . . ?
O11 C72 C71 121.0(4) . . ?
C73 C72 C71 117.6(4) . . ?
C74 C73 C72 121.2(4) . . ?
C74 C73 H73 119.4 . . ?
C72 C73 H73 119.4 . . ?
C73 C74 C75 122.0(4) . . ?
C73 C74 H74 119.0 . . ?
C75 C74 H74 119.0 . . ?
C76 C75 C74 117.0(4) . . ?
C76 C75 C77 121.2(4) . . ?
C74 C75 C77 121.7(4) . . ?
C71 C76 C75 121.9(4) . . ?
C71 C76 H76 119.1 . . ?
C75 C76 H76 119.1 . . ?
C79 C77 C78 108.2(9) . . ?
C79 C77 C80 107.0(8) . . ?
C78 C77 C80 108.8(11) . . ?
C79 C77 C75 112.3(5) . . ?
C78 C77 C75 108.7(5) . . ?
C80 C77 C75 111.8(5) . . ?
C77 C78 H78A 109.5 . . ?
C77 C78 H78B 109.5 . . ?
H78A C78 H78B 109.5 . . ?
C77 C78 H78C 109.5 . . ?
H78A C78 H78C 109.5 . . ?
H78B C78 H78C 109.5 . . ?
C77 C79 H79A 109.5 . . ?
C77 C79 H79B 109.5 . . ?
H79A C79 H79B 109.5 . . ?
C77 C79 H79C 109.5 . . ?
H79A C79 H79C 109.5 . . ?
H79B C79 H79C 109.5 . . ?
C77 C80 H80A 109.5 . . ?
C77 C80 H80B 109.5 . . ?
H80A C80 H80B 109.5 . . ?
C77 C80 H80C 109.5 . . ?
H80A C80 H80C 109.5 . . ?
H80B C80 H80C 109.5 . . ?
C82 C81 C86 118.8(4) . . ?
C82 C81 P3 125.2(3) . . ?
C86 C81 P3 115.7(3) . . ?
C96 C91 C92 120.9(3) . . ?
C96 C91 P4 121.9(3) . . ?
C92 C91 P4 117.1(3) . . ?
O12 C82 C83 118.2(4) . . ?
O12 C82 C81 123.1(4) . . ?
C83 C82 C81 118.8(4) . . ?
O14 C92 C93 122.3(4) . . ?
O14 C92 C91 121.3(3) . . ?
C93 C92 C91 116.4(3) . . ?
C94 C93 C92 121.2(4) . . ?
C94 C93 H93 119.4 . . ?
C92 C93 H93 119.4 . . ?
C84 C83 C82 121.0(4) . . ?
C84 C83 H83 119.5 . . ?
C82 C83 H83 119.5 . . ?
C83 C84 C85 122.6(4) . . ?
C83 C84 H84 118.7 . . ?
C85 C84 H84 118.7 . . ?
C93 C94 C95 122.7(4) . . ?
C93 C94 H94 118.7 . . ?
C95 C94 H94 118.7 . . ?
C84 C85 C86 116.0(4) . . ?
C84 C85 C87 122.1(4) . . ?
C86 C85 C87 121.9(4) . . ?
C94 C95 C96 116.0(4) . . ?
C94 C95 C97 124.3(4) . . ?
C96 C95 C97 119.6(4) . . ?
C91 C96 C95 122.4(4) . . ?
C91 C96 H96 118.8 . . ?
C95 C96 H96 118.8 . . ?
C85 C86 C81 122.8(4) . . ?
C85 C86 H86 118.6 . . ?
C81 C86 H86 118.6 . . ?
C100 C97 C99 108.3(4) . . ?
C100 C97 C98 108.4(5) . . ?
C99 C97 C98 109.3(4) . . ?
C100 C97 C95 110.6(4) . . ?
C99 C97 C95 111.4(4) . . ?
C98 C97 C95 108.8(4) . . ?
C89 C87 C90 111.1(5) . . ?
C89 C87 C88 109.1(6) . . ?
C90 C87 C88 106.1(6) . . ?
C89 C87 C85 108.3(4) . . ?
C90 C87 C85 110.0(5) . . ?
C88 C87 C85 112.3(4) . . ?
C97 C100 H10D 109.5 . . ?
C97 C100 H10E 109.5 . . ?
H10D C100 H10E 109.5 . . ?
C97 C100 H10F 109.5 . . ?
H10D C100 H10F 109.5 . . ?
H10E C100 H10F 109.5 . . ?
C87 C88 H88A 109.5 . . ?
C87 C88 H88B 109.5 . . ?
H88A C88 H88B 109.5 . . ?
C87 C88 H88C 109.5 . . ?
H88A C88 H88C 109.5 . . ?
H88B C88 H88C 109.5 . . ?
C97 C99 H99A 109.5 . . ?
C97 C99 H99B 109.5 . . ?
H99A C99 H99B 109.5 . . ?
C97 C99 H99C 109.5 . . ?
H99A C99 H99C 109.5 . . ?
H99B C99 H99C 109.5 . . ?
C87 C89 H89A 109.5 . . ?
C87 C89 H89B 109.5 . . ?
H89A C89 H89B 109.5 . . ?
C87 C89 H89C 109.5 . . ?
H89A C89 H89C 109.5 . . ?
H89B C89 H89C 109.5 . . ?
C97 C98 H98A 109.5 . . ?
C97 C98 H98B 109.5 . . ?
H98A C98 H98B 109.5 . . ?
C97 C98 H98C 109.5 . . ?
H98A C98 H98C 109.5 . . ?
H98B C98 H98C 109.5 . . ?
C87 C90 H90A 109.5 . . ?
C87 C90 H90B 109.5 . . ?
H90A C90 H90B 109.5 . . ?
C87 C90 H90C 109.5 . . ?
H90A C90 H90C 109.5 . . ?
H90B C90 H90C 109.5 . . ?
C106 C101 C102 120.0(4) . . ?
C106 C101 P4 122.2(3) . . ?
C102 C101 P4 117.8(3) . . ?
O15 C102 C103 121.9(3) . . ?
O15 C102 C101 121.7(4) . . ?
C103 C102 C101 116.4(3) . . ?
C104 C103 C102 121.4(4) . . ?
C104 C103 H103 119.3 . . ?
C102 C103 H103 119.3 . . ?
C103 C104 C105 122.7(4) . . ?
C103 C104 H104 118.6 . . ?
C105 C104 H104 118.6 . . ?
C106 C105 C104 115.9(4) . . ?
C106 C105 C107 120.5(3) . . ?
C104 C105 C107 123.5(4) . . ?
C105 C106 C101 123.6(4) . . ?
C105 C106 H106 118.2 . . ?
C101 C106 H106 118.2 . . ?
C108 C107 C110 111.4(4) . . ?
C108 C107 C105 111.5(4) . . ?
C110 C107 C105 112.2(4) . . ?
C108 C107 C109 107.8(4) . . ?
C110 C107 C109 107.4(4) . . ?
C105 C107 C109 106.3(4) . . ?
C107 C108 H10G 109.5 . . ?
C107 C108 H10H 109.5 . . ?
H10G C108 H10H 109.5 . . ?
C107 C108 H10I 109.5 . . ?
H10G C108 H10I 109.5 . . ?
H10H C108 H10I 109.5 . . ?
C107 C109 H10J 109.5 . . ?
C107 C109 H10K 109.5 . . ?
H10J C109 H10K 109.5 . . ?
C107 C109 H10L 109.5 . . ?
H10J C109 H10L 109.5 . . ?
H10K C109 H10L 109.5 . . ?
C107 C110 H11A 109.5 . . ?
C107 C110 H11B 109.5 . . ?
H11A C110 H11B 109.5 . . ?
C107 C110 H11C 109.5 . . ?
H11A C110 H11C 109.5 . . ?
H11B C110 H11C 109.5 . . ?
C116 C111 C112 119.0(4) . . ?
C116 C111 P4 117.3(3) . . ?
C112 C111 P4 123.0(3) . . ?
O16 C112 C113 117.9(4) . . ?
O16 C112 C111 122.9(4) . . ?
C113 C112 C111 119.2(4) . . ?
C114 C113 C112 120.6(4) . . ?
C114 C113 H113 119.7 . . ?
C112 C113 H113 119.7 . . ?
C113 C114 C115 122.0(4) . . ?
C113 C114 H114 119.0 . . ?
C115 C114 H114 119.0 . . ?
C116 C115 C114 116.6(4) . . ?
C116 C115 C117 123.2(5) . . ?
C114 C115 C117 120.2(4) . . ?
C115 C116 C111 122.6(4) . . ?
C115 C116 H116 118.7 . . ?
C111 C116 H116 118.7 . . ?
C120 C117 C118 109.1(7) . . ?
C120 C117 C115 111.5(5) . . ?
C118 C117 C115 111.6(5) . . ?
C120 C117 C119 107.1(7) . . ?
C118 C117 C119 110.0(6) . . ?
C115 C117 C119 107.3(6) . . ?
C117 C119 H11D 109.5 . . ?
C117 C119 H11E 109.5 . . ?
H11D C119 H11E 109.5 . . ?
C117 C119 H11F 109.5 . . ?
H11D C119 H11F 109.5 . . ?
H11E C119 H11F 109.5 . . ?
C117 C120 H12A 109.5 . . ?
C117 C120 H12B 109.5 . . ?
H12A C120 H12B 109.5 . . ?
C117 C120 H12C 109.5 . . ?
H12A C120 H12C 109.5 . . ?
H12B C120 H12C 109.5 . . ?
C117 C118 H11G 109.5 . . ?
C117 C118 H11H 109.5 . . ?
H11G C118 H11H 109.5 . . ?
C117 C118 H11I 109.5 . . ?
H11G C118 H11I 109.5 . . ?
H11H C118 H11I 109.5 . . ?
C301 C200 O25 136.7(16) . . ?
C201 C200 O25 117.6(9) . . ?
C201 C200 H20D 107.9 . . ?
O25 C200 H20D 107.9 . . ?
C201 C200 H20E 107.9 . . ?
O25 C200 H20E 107.9 . . ?
H20D C200 H20E 107.2 . . ?
C200 C201 H20F 109.5 . . ?
C200 C201 H20G 109.5 . . ?
H20F C201 H20G 109.5 . . ?
C200 C201 H20H 109.5 . . ?
H20F C201 H20H 109.5 . . ?
H20G C201 H20H 109.5 . . ?
C200 C301 H30D 109.5 . . ?
C200 C301 H30E 109.5 . . ?
H30D C301 H30E 109.5 . . ?
C200 C301 H30F 109.5 . . ?
H30D C301 H30F 109.5 . . ?
H30E C301 H30F 109.5 . . ?
O27 C202 C039 112.5(4) . . ?
O27 C202 H20I 109.1 . . ?
C039 C202 H20I 109.1 . . ?
O27 C202 H20J 109.1 . . ?
C039 C202 H20J 109.1 . . ?
H20I C202 H20J 107.8 . . ?
O22 C205 C306 153.5(9) . . ?
O22 C205 C206 113.2(5) . . ?
O22 C205 H20K 108.9 . . ?
C206 C205 H20K 108.9 . . ?
O22 C205 H20L 108.9 . . ?
C206 C205 H20L 108.9 . . ?
H20K C205 H20L 107.8 . . ?
C205 C206 H20M 109.5 . . ?
C205 C206 H20N 109.5 . . ?
H20M C206 H20N 109.5 . . ?
C205 C206 H20O 109.5 . . ?
H20M C206 H20O 109.5 . . ?
H20N C206 H20O 109.5 . . ?
C205 C306 H30G 109.5 . . ?
C205 C306 H30H 109.5 . . ?
H30G C306 H30H 109.5 . . ?
C205 C306 H30I 109.5 . . ?
H30G C306 H30I 109.5 . . ?
H30H C306 H30I 109.5 . . ?
O29 C207 C208 111.9(5) . . ?
O29 C207 H20P 109.2 . . ?
C208 C207 H20P 109.2 . . ?
O29 C207 H20Q 109.2 . . ?
C208 C207 H20Q 109.2 . . ?
H20P C207 H20Q 107.9 . . ?
C207 C208 H20R 109.5 . . ?
C207 C208 H20S 109.5 . . ?
H20R C208 H20S 109.5 . . ?
C207 C208 H20T 109.5 . . ?
H20R C208 H20T 109.5 . . ?
H20S C208 H20T 109.5 . . ?
P1 O1 Dy1 125.57(15) . . ?
P1 O1 Dy2 118.95(13) . . ?
Dy1 O1 Dy2 89.54(8) . . ?
C2 O2 Dy2 130.9(2) . . ?
C12 O3 Dy1 132.3(2) . . ?
C22 O4 H4A 109.5 . . ?
P2 O5 Dy2 123.96(15) . . ?
P2 O5 Dy3 121.19(14) . . ?
Dy2 O5 Dy3 90.04(8) . . ?
C32 O6 Dy3 132.1(2) . . ?
C42 O7 Dy2 130.9(2) . . ?
C52 O8 H8 109.5 . . ?
P3 O9 Dy3 124.93(15) . . ?
P3 O9 Dy4 120.35(13) . . ?
Dy3 O9 Dy4 89.93(8) . . ?
C62 O10 Dy4 129.6(2) . . ?
C72 O11 Dy3 131.1(2) . . ?
C82 O12 H12 109.5 . . ?
P4 O13 Dy4 124.77(15) . . ?
P4 O13 Dy1 121.77(13) . . ?
Dy4 O13 Dy1 90.74(8) . . ?
C92 O14 Dy1 131.6(2) . . ?
C102 O15 Dy4 130.2(2) . . ?
C112 O16 H16A 109.5 . . ?
Dy3 O17 Dy2 99.52(9) . . ?
Dy3 O17 Dy1 114.11(10) . . ?
Dy2 O17 Dy1 99.20(9) . . ?
Dy3 O17 H17 114.1 . . ?
Dy2 O17 H17 114.1 . . ?
Dy1 O17 H17 114.1 . . ?
Dy2 O18 Dy1 101.59(10) . . ?
Dy2 O18 Dy4 113.54(10) . . ?
Dy1 O18 Dy4 98.96(9) . . ?
Dy2 O18 H18 113.7 . . ?
Dy1 O18 H18 113.7 . . ?
Dy4 O18 H18 113.7 . . ?
Dy1 O19 Dy4 99.53(9) . . ?
Dy1 O19 Dy3 114.85(10) . . ?
Dy4 O19 Dy3 98.55(8) . . ?
Dy1 O19 H19 114.0 . . ?
Dy4 O19 H19 114.0 . . ?
Dy3 O19 H19 114.0 . . ?
Dy4 O20 Dy3 100.88(9) . . ?
Dy4 O20 Dy2 113.80(10) . . ?
Dy3 O20 Dy2 98.14(9) . . ?
Dy4 O20 H20 114.1 . . ?
Dy3 O20 H20 114.1 . . ?
Dy2 O20 H20 114.1 . . ?
Dy2 O21 H21A 120.0 . . ?
Dy2 O21 H21B 120.0 . . ?
H21A O21 H21B 120.0 . . ?
C205 O22 Dy3 136.4(3) . . ?
C205 O22 H22 111.8 . . ?
Dy3 O22 H22 111.8 . . ?
C280 O23 Dy1 137.1(2) . . ?
C280 O23 H23A 111.4 . . ?
Dy1 O23 H23A 111.4 . . ?
C200 O25 H25 109.5 . . ?
C202 O27 H27 109.5 . . ?
C207 O29 H29 109.5 . . ?
O1 P1 C1 112.19(17) . . ?
O1 P1 C11 113.02(17) . . ?
C1 P1 C11 106.16(18) . . ?
O1 P1 C21 113.24(18) . . ?
C1 P1 C21 107.36(18) . . ?
C11 P1 C21 104.26(19) . . ?
O5 P2 C31 111.29(16) . . ?
O5 P2 C41 113.03(16) . . ?
C31 P2 C41 106.46(18) . . ?
O5 P2 C51 113.05(17) . . ?
C31 P2 C51 107.41(18) . . ?
C41 P2 C51 105.13(19) . . ?
O9 P3 C61 110.90(17) . . ?
O9 P3 C71 112.58(17) . . ?
C61 P3 C71 108.11(18) . . ?
O9 P3 C81 113.40(17) . . ?
C61 P3 C81 107.07(18) . . ?
C71 P3 C81 104.38(18) . . ?
O13 P4 C101 112.08(16) . . ?
O13 P4 C91 110.07(17) . . ?
C101 P4 C91 106.91(18) . . ?
O13 P4 C111 114.48(16) . . ?
C101 P4 C111 105.87(19) . . ?
C91 P4 C111 107.01(18) . . ?
O3 Dy1 O14 96.17(10) . . ?
O3 Dy1 O19 118.21(9) . . ?
O14 Dy1 O19 138.58(9) . . ?
O3 Dy1 O18 140.40(9) . . ?
O14 Dy1 O18 92.23(9) . . ?
O19 Dy1 O18 76.17(9) . . ?
O3 Dy1 O23 76.86(10) . . ?
O14 Dy1 O23 83.32(10) . . ?
O19 Dy1 O23 82.93(9) . . ?
O18 Dy1 O23 142.68(9) . . ?
O3 Dy1 O17 79.15(9) . . ?
O14 Dy1 O17 149.48(9) . . ?
O19 Dy1 O17 65.54(8) . . ?
O18 Dy1 O17 74.31(8) . . ?
O23 Dy1 O17 123.87(9) . . ?
O3 Dy1 O1 76.43(9) . . ?
O14 Dy1 O1 80.07(9) . . ?
O19 Dy1 O1 127.69(8) . . ?
O18 Dy1 O1 67.04(8) . . ?
O23 Dy1 O1 146.64(9) . . ?
O17 Dy1 O1 69.49(8) . . ?
O3 Dy1 O13 152.82(8) . . ?
O14 Dy1 O13 74.30(8) . . ?
O19 Dy1 O13 64.56(8) . . ?
O18 Dy1 O13 66.41(8) . . ?
O23 Dy1 O13 76.77(9) . . ?
O17 Dy1 O13 121.77(8) . . ?
O1 Dy1 O13 125.09(8) . . ?
O3 Dy1 Dy4 156.17(7) . . ?
O14 Dy1 Dy4 107.66(7) . . ?
O19 Dy1 Dy4 40.86(6) . . ?
O18 Dy1 Dy4 40.82(6) . . ?
O23 Dy1 Dy4 105.60(7) . . ?
O17 Dy1 Dy4 80.12(6) . . ?
O1 Dy1 Dy4 106.93(6) . . ?
O13 Dy1 Dy4 42.19(5) . . ?
O3 Dy1 Dy2 103.92(7) . . ?
O14 Dy1 Dy2 115.05(7) . . ?
O19 Dy1 Dy2 80.18(6) . . ?
O18 Dy1 Dy2 38.91(6) . . ?
O23 Dy1 Dy2 161.14(7) . . ?
O17 Dy1 Dy2 40.06(6) . . ?
O1 Dy1 Dy2 47.85(6) . . ?
O13 Dy1 Dy2 103.15(5) . . ?
Dy4 Dy1 Dy2 66.037(6) . . ?
O3 Dy1 Dy3 99.42(7) . . ?
O14 Dy1 Dy3 163.65(7) . . ?
O19 Dy1 Dy3 33.04(6) . . ?
O18 Dy1 Dy3 72.55(6) . . ?
O23 Dy1 Dy3 105.00(7) . . ?
O17 Dy1 Dy3 32.50(6) . . ?
O1 Dy1 Dy3 98.77(6) . . ?
O13 Dy1 Dy3 93.64(5) . . ?
Dy4 Dy1 Dy3 56.837(6) . . ?
Dy2 Dy1 Dy3 56.152(6) . . ?
O2 Dy2 O7 98.53(10) . . ?
O2 Dy2 O18 137.73(9) . . ?
O7 Dy2 O18 118.73(9) . . ?
O2 Dy2 O21 87.46(10) . . ?
O7 Dy2 O21 77.60(9) . . ?
O18 Dy2 O21 82.23(9) . . ?
O2 Dy2 O17 87.42(9) . . ?
O7 Dy2 O17 142.16(8) . . ?
O18 Dy2 O17 75.48(9) . . ?
O21 Dy2 O17 140.20(9) . . ?
O2 Dy2 O20 145.95(9) . . ?
O7 Dy2 O20 79.14(9) . . ?
O18 Dy2 O20 66.33(9) . . ?
O21 Dy2 O20 124.28(10) . . ?
O17 Dy2 O20 75.58(8) . . ?
O2 Dy2 O5 77.14(9) . . ?
O7 Dy2 O5 77.25(9) . . ?
O18 Dy2 O5 127.53(9) . . ?
O21 Dy2 O5 148.05(9) . . ?
O17 Dy2 O5 67.67(8) . . ?
O20 Dy2 O5 69.18(9) . . ?
O2 Dy2 O1 74.22(8) . . ?
O7 Dy2 O1 151.52(9) . . ?
O18 Dy2 O1 63.52(8) . . ?
O21 Dy2 O1 74.62(9) . . ?
O17 Dy2 O1 66.01(8) . . ?
O20 Dy2 O1 122.30(8) . . ?
O5 Dy2 O1 125.79(8) . . ?
O2 Dy2 Dy3 109.76(7) . . ?
O7 Dy2 Dy3 104.32(7) . . ?
O18 Dy2 Dy3 81.16(6) . . ?
O21 Dy2 Dy3 161.89(7) . . ?
O17 Dy2 Dy3 39.99(6) . . ?
O20 Dy2 Dy3 40.88(6) . . ?
O5 Dy2 Dy3 46.66(6) . . ?
O1 Dy2 Dy3 104.03(5) . . ?
O2 Dy2 Dy1 105.78(7) . . ?
O7 Dy2 Dy1 155.68(7) . . ?
O18 Dy2 Dy1 39.50(6) . . ?
O21 Dy2 Dy1 103.89(7) . . ?
O17 Dy2 Dy1 40.74(6) . . ?
O20 Dy2 Dy1 80.28(6) . . ?
O5 Dy2 Dy1 107.15(6) . . ?
O1 Dy2 Dy1 42.60(5) . . ?
Dy3 Dy2 Dy1 66.852(6) . . ?
O2 Dy2 Dy4 160.33(7) . . ?
O7 Dy2 Dy4 99.19(7) . . ?
O18 Dy2 Dy4 33.70(6) . . ?
O21 Dy2 Dy4 104.64(7) . . ?
O17 Dy2 Dy4 73.32(6) . . ?
O20 Dy2 Dy4 32.65(6) . . ?
O5 Dy2 Dy4 98.56(6) . . ?
O1 Dy2 Dy4 93.80(5) . . ?
Dy3 Dy2 Dy4 57.268(6) . . ?
Dy1 Dy2 Dy4 56.683(6) . . ?
O6 Dy3 O11 94.09(9) . . ?
O6 Dy3 O17 140.43(9) . . ?
O11 Dy3 O17 119.68(9) . . ?
O6 Dy3 O20 90.08(9) . . ?
O11 Dy3 O20 141.84(9) . . ?
O17 Dy3 O20 76.12(9) . . ?
O6 Dy3 O19 146.39(9) . . ?
O11 Dy3 O19 81.00(9) . . ?
O17 Dy3 O19 65.50(8) . . ?
O20 Dy3 O19 74.95(8) . . ?
O6 Dy3 O22 87.30(10) . . ?
O11 Dy3 O22 76.16(10) . . ?
O17 Dy3 O22 82.05(9) . . ?
O20 Dy3 O22 141.98(9) . . ?
O19 Dy3 O22 122.92(9) . . ?
O6 Dy3 O9 77.41(9) . . ?
O11 Dy3 O9 76.51(9) . . ?
O17 Dy3 O9 127.33(8) . . ?
O20 Dy3 O9 67.45(9) . . ?
O19 Dy3 O9 69.09(8) . . ?
O22 Dy3 O9 147.48(9) . . ?
O6 Dy3 O5 74.94(9) . . ?
O11 Dy3 O5 150.47(9) . . ?
O17 Dy3 O5 65.52(8) . . ?
O20 Dy3 O5 66.73(8) . . ?
O19 Dy3 O5 123.05(8) . . ?
O22 Dy3 O5 76.00(9) . . ?
O9 Dy3 O5 125.60(8) . . ?
O6 Dy3 Dy2 108.03(7) . . ?
O11 Dy3 Dy2 157.87(6) . . ?
O17 Dy3 Dy2 40.49(6) . . ?
O20 Dy3 Dy2 40.98(6) . . ?
O19 Dy3 Dy2 80.23(6) . . ?
O22 Dy3 Dy2 104.68(7) . . ?
O9 Dy3 Dy2 107.29(6) . . ?
O5 Dy3 Dy2 43.30(5) . . ?
O6 Dy3 Dy4 111.61(7) . . ?
O11 Dy3 Dy4 105.67(7) . . ?
O17 Dy3 Dy4 80.38(6) . . ?
O20 Dy3 Dy4 39.04(6) . . ?
O19 Dy3 Dy4 40.72(6) . . ?
O22 Dy3 Dy4 160.57(7) . . ?
O9 Dy3 Dy4 47.41(6) . . ?
O5 Dy3 Dy4 103.86(6) . . ?
Dy2 Dy3 Dy4 66.198(6) . . ?
O6 Dy3 Dy1 162.74(7) . . ?
O11 Dy3 Dy1 101.07(6) . . ?
O17 Dy3 Dy1 33.39(6) . . ?
O20 Dy3 Dy1 72.90(6) . . ?
O19 Dy3 Dy1 32.11(6) . . ?
O22 Dy3 Dy1 104.21(7) . . ?
O9 Dy3 Dy1 98.04(6) . . ?
O5 Dy3 Dy1 95.12(5) . . ?
Dy2 Dy3 Dy1 56.995(6) . . ?
Dy4 Dy3 Dy1 56.368(5) . . ?
O10 Dy4 O15 100.87(10) . . ?
O10 Dy4 O20 138.52(9) . . ?
O15 Dy4 O20 115.96(9) . . ?
O10 Dy4 O24 87.42(10) . . ?
O15 Dy4 O24 77.72(9) . . ?
O20 Dy4 O24 82.70(10) . . ?
O10 Dy4 O18 144.94(9) . . ?
O15 Dy4 O18 77.32(9) . . ?
O20 Dy4 O18 66.30(8) . . ?
O24 Dy4 O18 125.26(10) . . ?
O10 Dy4 O19 87.59(9) . . ?
O15 Dy4 O19 141.04(8) . . ?
O20 Dy4 O19 75.90(9) . . ?
O24 Dy4 O19 141.06(9) . . ?
O18 Dy4 O19 74.50(9) . . ?
O10 Dy4 O13 75.66(9) . . ?
O15 Dy4 O13 77.99(9) . . ?
O20 Dy4 O13 128.34(9) . . ?
O24 Dy4 O13 147.02(10) . . ?
O18 Dy4 O13 69.69(8) . . ?
O19 Dy4 O13 67.32(8) . . ?
O10 Dy4 O9 73.91(8) . . ?
O15 Dy4 O9 153.34(8) . . ?
O20 Dy4 O9 64.60(8) . . ?
O24 Dy4 O9 75.96(9) . . ?
O18 Dy4 O9 122.12(8) . . ?
O19 Dy4 O9 65.56(8) . . ?
O13 Dy4 O9 124.03(8) . . ?
O10 Dy4 Dy1 109.29(7) . . ?
O15 Dy4 Dy1 102.89(6) . . ?
O20 Dy4 Dy1 81.50(6) . . ?
O24 Dy4 Dy1 162.62(8) . . ?
O18 Dy4 Dy1 40.22(6) . . ?
O19 Dy4 Dy1 39.62(5) . . ?
O13 Dy4 Dy1 47.07(6) . . ?
O9 Dy4 Dy1 103.48(6) . . ?
O10 Dy4 Dy3 106.00(7) . . ?
O15 Dy4 Dy3 153.08(7) . . ?
O20 Dy4 Dy3 40.08(6) . . ?
O24 Dy4 Dy3 104.75(7) . . ?
O18 Dy4 Dy3 79.80(6) . . ?
O19 Dy4 Dy3 40.72(5) . . ?
O13 Dy4 Dy3 107.03(6) . . ?
O9 Dy4 Dy3 42.66(6) . . ?
Dy1 Dy4 Dy3 66.795(6) . . ?
O10 Dy4 Dy2 160.18(7) . . ?
O15 Dy4 Dy2 96.70(7) . . ?
O20 Dy4 Dy2 33.55(6) . . ?
O24 Dy4 Dy2 105.34(8) . . ?
O18 Dy4 Dy2 32.77(6) . . ?
O19 Dy4 Dy2 72.92(6) . . ?
O13 Dy4 Dy2 99.34(6) . . ?
O9 Dy4 Dy2 94.19(5) . . ?
Dy1 Dy4 Dy2 57.280(6) . . ?
Dy3 Dy4 Dy2 56.535(6) . . ?
C211 C212 H21C 109.5 . . ?
C211 C212 H21D 109.5 . . ?
H21C C212 H21D 109.5 . . ?
C211 C212 H21E 109.5 . . ?
H21C C212 H21E 109.5 . . ?
H21D C212 H21E 109.5 . . ?
O500 C211 C212 89.1(13) . . ?
O500 C211 H21F 113.8 . . ?
C212 C211 H21F 113.8 . . ?
O500 C211 H21G 113.8 . . ?
C212 C211 H21G 113.8 . . ?
H21F C211 H21G 111.0 . . ?
C211 O500 H500 109.5 . . ?
C400 O60 H60 109.5 . . ?
O60 C400 C401 108.9(5) . . ?
O60 C400 H40D 109.9 . . ?
C401 C400 H40D 109.9 . . ?
O60 C400 H40E 109.9 . . ?
C401 C400 H40E 109.9 . . ?
H40D C400 H40E 108.3 . . ?
C400 C401 H40F 109.5 . . ?
C400 C401 H40G 109.5 . . ?
H40F C401 H40G 109.5 . . ?
C400 C401 H40H 109.5 . . ?
H40F C401 H40H 109.5 . . ?
H40G C401 H40H 109.5 . . ?
O23 C280 C281 111.6(4) . . ?
O23 C280 H28G 109.3 . . ?
C281 C280 H28G 109.3 . . ?
O23 C280 H28H 109.3 . . ?
C281 C280 H28H 109.3 . . ?
H28G C280 H28H 108.0 . . ?
C600 O24 Dy4 138.7(6) . . ?
C600 O24 H24A 102.4 . . ?
Dy4 O24 H24A 102.4 . . ?
C600 O24 H24B 102.4 . . ?
Dy4 O24 H24B 102.4 . . ?
H24A O24 H24B 104.9 . . ?
O24 C600 C608 114.7(10) . . ?
O24 C600 H60D 108.6 . . ?
C608 C600 H60D 108.6 . . ?
O24 C600 H60E 108.6 . . ?
C608 C600 H60E 108.6 . . ?
H60D C600 H60E 107.6 . . ?
C600 C608 H60F 109.5 . . ?
C600 C608 H60G 109.5 . . ?
H60F C608 H60G 109.5 . . ?
C600 C608 H60H 109.5 . . ?
H60F C608 H60H 109.5 . . ?
H60G C608 H60H 109.5 . . ?
C603 O24X H24X 109.5 . . ?
O24X C603 C601 109.1(9) . . ?
O24X C603 H60I 109.9 . . ?
C601 C603 H60I 109.9 . . ?
O24X C603 H60J 109.9 . . ?
C601 C603 H60J 109.9 . . ?
H60I C603 H60J 108.3 . . ?
C603 C601 H60K 109.5 . . ?
C603 C601 H60L 109.5 . . ?
H60K C601 H60L 109.5 . . ?
C603 C601 H60M 109.5 . . ?
H60K C601 H60M 109.5 . . ?
H60L C601 H60M 109.5 . . ?

loop_
_geom_bond_atom_site_label_1
_geom_bond_atom_site_label_2
_geom_bond_distance
_geom_bond_site_symmetry_2
_geom_bond_publ_flag
C1 C6 1.402(6) . ?
C1 C2 1.409(5) . ?
C1 P1 1.786(4) . ?
C2 O2 1.340(5) . ?
C2 C3 1.396(6) . ?
C3 C4 1.381(6) . ?
C3 H3 0.9500 . ?
C4 C5 1.403(6) . ?
C4 H4 0.9500 . ?
C5 C6 1.383(6) . ?
C5 C7 1.530(6) . ?
C6 H6 0.9500 . ?
C7 C10 1.530(7) . ?
C7 C8 1.532(8) . ?
C7 C9 1.533(8) . ?
C8 H8A 0.9800 . ?
C8 H8B 0.9800 . ?
C8 H8C 0.9800 . ?
C9 H9A 0.9800 . ?
C9 H9B 0.9800 . ?
C9 H9C 0.9800 . ?
C10 H10A 0.9800 . ?
C10 H10B 0.9800 . ?
C10 H10C 0.9800 . ?
C11 C16 1.387(6) . ?
C11 C12 1.411(6) . ?
C11 P1 1.792(4) . ?
C12 O3 1.335(5) . ?
C12 C13 1.403(6) . ?
C13 C14 1.387(6) . ?
C13 H13 0.9500 . ?
C14 C15 1.400(6) . ?
C14 H14 0.9500 . ?
C15 C16 1.392(6) . ?
C15 C17 1.537(6) . ?
C16 H16 0.9500 . ?
C17 C19 1.521(7) . ?
C17 C18 1.531(7) . ?
C17 C20 1.543(7) . ?
C18 H18A 0.9800 . ?
C18 H18B 0.9800 . ?
C18 H18C 0.9800 . ?
C19 H19A 0.9800 . ?
C19 H19B 0.9800 . ?
C19 H19C 0.9800 . ?
C20 H20A 0.9800 . ?
C20 H20B 0.9800 . ?
C20 H20C 0.9800 . ?
C21 C22 1.404(6) . ?
C21 C26 1.405(6) . ?
C21 P1 1.802(4) . ?
C22 O4 1.367(6) . ?
C22 C23 1.394(6) . ?
C23 C24 1.374(8) . ?
C23 H23 0.9500 . ?
C24 C25 1.399(8) . ?
C24 H24 0.9500 . ?
C25 C26 1.389(6) . ?
C25 C27 1.528(7) . ?
C26 H26 0.9500 . ?
C27 C30 1.473(9) . ?
C27 C28 1.473(11) . ?
C27 C29 1.479(9) . ?
C28 H28A 0.9800 . ?
C28 H28B 0.9800 . ?
C28 H28C 0.9800 . ?
C29 H29A 0.9800 . ?
C29 H29B 0.9800 . ?
C29 H29C 0.9800 . ?
C30 H30A 0.9800 . ?
C30 H30B 0.9800 . ?
C30 H30C 0.9800 . ?
C281 C280 1.499(6) . ?
C281 H28D 0.9800 . ?
C281 H28E 0.9800 . ?
C281 H28F 0.9800 . ?
C31 C36 1.399(5) . ?
C31 C32 1.417(6) . ?
C31 P2 1.782(4) . ?
C32 O6 1.333(5) . ?
C32 C33 1.396(6) . ?
C33 C34 1.375(6) . ?
C33 H33 0.9500 . ?
C34 C35 1.390(7) . ?
C34 H34 0.9500 . ?
C35 C36 1.395(6) . ?
C35 C37 1.530(6) . ?
C36 H36 0.9500 . ?
C37 C40 1.490(9) . ?
C37 C38 1.504(8) . ?
C37 C39 1.544(10) . ?
C38 H38A 0.9800 . ?
C38 H38B 0.9800 . ?
C38 H38C 0.9800 . ?
C039 C202 1.505(7) . ?
C039 H03A 0.9800 . ?
C039 H03B 0.9800 . ?
C039 H03C 0.9800 . ?
C39 H39A 0.9800 . ?
C39 H39B 0.9800 . ?
C39 H39C 0.9800 . ?
C40 H40A 0.9800 . ?
C40 H40B 0.9800 . ?
C40 H40C 0.9800 . ?
C41 C46 1.396(5) . ?
C41 C42 1.400(6) . ?
C41 P2 1.788(4) . ?
C42 O7 1.336(5) . ?
C42 C43 1.407(6) . ?
C43 C44 1.377(6) . ?
C43 H43 0.9500 . ?
C44 C45 1.397(6) . ?
C44 H44 0.9500 . ?
C45 C46 1.388(6) . ?
C45 C47 1.550(6) . ?
C46 H46 0.9500 . ?
C47 C49 1.495(9) . ?
C47 C48 1.502(8) . ?
C47 C50 1.523(9) . ?
C48 H48A 0.9800 . ?
C48 H48B 0.9800 . ?
C48 H48C 0.9800 . ?
C49 H49A 0.9800 . ?
C49 H49B 0.9800 . ?
C49 H49C 0.9800 . ?
C50 H50A 0.9800 . ?
C50 H50B 0.9800 . ?
C50 H50C 0.9800 . ?
C51 C52 1.391(6) . ?
C51 C56 1.398(6) . ?
C51 P2 1.811(4) . ?
C52 O8 1.371(5) . ?
C52 C53 1.401(6) . ?
C53 C54 1.376(7) . ?
C53 H53 0.9500 . ?
C54 C55 1.390(7) . ?
C54 H54 0.9500 . ?
C55 C56 1.391(6) . ?
C55 C57 1.544(7) . ?
C56 H56 0.9500 . ?
C57 C59 1.504(8) . ?
C57 C60 1.524(8) . ?
C57 C58 1.527(9) . ?
C58 H58A 0.9800 . ?
C58 H58B 0.9800 . ?
C58 H58C 0.9800 . ?
C59 H59A 0.9800 . ?
C59 H59B 0.9800 . ?
C59 H59C 0.9800 . ?
C60 H60A 0.9800 . ?
C60 H60B 0.9800 . ?
C60 H60C 0.9800 . ?
C61 C66 1.400(6) . ?
C61 C62 1.403(5) . ?
C61 P3 1.783(4) . ?
C62 O10 1.341(5) . ?
C62 C63 1.404(6) . ?
C63 C64 1.381(6) . ?
C63 H63 0.9500 . ?
C64 C65 1.400(6) . ?
C64 H64 0.9500 . ?
C65 C66 1.395(6) . ?
C65 C67 1.524(6) . ?
C66 H66 0.9500 . ?
C67 C70' 1.436(12) . ?
C67 C69 1.452(11) . ?
C67 C70 1.554(10) . ?
C67 C68' 1.563(11) . ?
C67 C68 1.566(10) . ?
C67 C69' 1.574(10) . ?
C68 H68A 0.9800 . ?
C68 H68B 0.9800 . ?
C68 H68C 0.9800 . ?
C69 H69A 0.9800 . ?
C69 H69B 0.9800 . ?
C69 H69C 0.9800 . ?
C70 H70A 0.9800 . ?
C70 H70B 0.9800 . ?
C70 H70C 0.9800 . ?
C69' H69D 0.9800 . ?
C69' H69E 0.9800 . ?
C69' H69F 0.9800 . ?
C68' H68D 0.9800 . ?
C68' H68E 0.9800 . ?
C68' H68F 0.9800 . ?
C70' H70D 0.9800 . ?
C70' H70E 0.9800 . ?
C70' H70F 0.9800 . ?
C71 C76 1.395(6) . ?
C71 C72 1.414(6) . ?
C71 P3 1.792(4) . ?
C72 O11 1.332(5) . ?
C72 C73 1.406(6) . ?
C73 C74 1.374(6) . ?
C73 H73 0.9500 . ?
C74 C75 1.407(7) . ?
C74 H74 0.9500 . ?
C75 C76 1.397(6) . ?
C75 C77 1.540(6) . ?
C76 H76 0.9500 . ?
C77 C79 1.446(9) . ?
C77 C78 1.452(10) . ?
C77 C80 1.464(11) . ?
C78 H78A 0.9800 . ?
C78 H78B 0.9800 . ?
C78 H78C 0.9800 . ?
C79 H79A 0.9800 . ?
C79 H79B 0.9800 . ?
C79 H79C 0.9800 . ?
C80 H80A 0.9800 . ?
C80 H80B 0.9800 . ?
C80 H80C 0.9800 . ?
C81 C82 1.396(6) . ?
C81 C86 1.406(6) . ?
C81 P3 1.799(4) . ?
C91 C96 1.389(5) . ?
C91 C92 1.420(6) . ?
C91 P4 1.786(4) . ?
C82 O12 1.371(5) . ?
C82 C83 1.393(6) . ?
C92 O14 1.338(5) . ?
C92 C93 1.396(5) . ?
C93 C94 1.392(6) . ?
C93 H93 0.9500 . ?
C83 C84 1.369(7) . ?
C83 H83 0.9500 . ?
C84 C85 1.391(7) . ?
C84 H84 0.9500 . ?
C94 C95 1.393(6) . ?
C94 H94 0.9500 . ?
C85 C86 1.398(6) . ?
C85 C87 1.543(7) . ?
C95 C96 1.396(6) . ?
C95 C97 1.541(6) . ?
C96 H96 0.9500 . ?
C86 H86 0.9500 . ?
C97 C100 1.529(7) . ?
C97 C99 1.531(7) . ?
C97 C98 1.535(7) . ?
C87 C89 1.511(8) . ?
C87 C90 1.530(8) . ?
C87 C88 1.533(8) . ?
C100 H10D 0.9800 . ?
C100 H10E 0.9800 . ?
C100 H10F 0.9800 . ?
C88 H88A 0.9800 . ?
C88 H88B 0.9800 . ?
C88 H88C 0.9800 . ?
C99 H99A 0.9800 . ?
C99 H99B 0.9800 . ?
C99 H99C 0.9800 . ?
C89 H89A 0.9800 . ?
C89 H89B 0.9800 . ?
C89 H89C 0.9800 . ?
C98 H98A 0.9800 . ?
C98 H98B 0.9800 . ?
C98 H98C 0.9800 . ?
C90 H90A 0.9800 . ?
C90 H90B 0.9800 . ?
C90 H90C 0.9800 . ?
C101 C106 1.390(5) . ?
C101 C102 1.429(5) . ?
C101 P4 1.778(4) . ?
C102 O15 1.328(5) . ?
C102 C103 1.407(6) . ?
C103 C104 1.384(6) . ?
C103 H103 0.9500 . ?
C104 C105 1.395(6) . ?
C104 H104 0.9500 . ?
C105 C106 1.387(6) . ?
C105 C107 1.541(5) . ?
C106 H106 0.9500 . ?
C107 C108 1.510(7) . ?
C107 C110 1.513(7) . ?
C107 C109 1.552(7) . ?
C108 H10G 0.9800 . ?
C108 H10H 0.9800 . ?
C108 H10I 0.9800 . ?
C109 H10J 0.9800 . ?
C109 H10K 0.9800 . ?
C109 H10L 0.9800 . ?
C110 H11A 0.9800 . ?
C110 H11B 0.9800 . ?
C110 H11C 0.9800 . ?
C111 C116 1.403(6) . ?
C111 C112 1.403(6) . ?
C111 P4 1.801(4) . ?
C112 O16 1.369(5) . ?
C112 C113 1.387(6) . ?
C113 C114 1.378(7) . ?
C113 H113 0.9500 . ?
C114 C115 1.408(7) . ?
C114 H114 0.9500 . ?
C115 C116 1.386(6) . ?
C115 C117 1.531(7) . ?
C116 H116 0.9500 . ?
C117 C120 1.478(10) . ?
C117 C118 1.526(9) . ?
C117 C119 1.577(11) . ?
C119 H11D 0.9800 . ?
C119 H11E 0.9800 . ?
C119 H11F 0.9800 . ?
C120 H12A 0.9800 . ?
C120 H12B 0.9800 . ?
C120 H12C 0.9800 . ?
C118 H11G 0.9800 . ?
C118 H11H 0.9800 . ?
C118 H11I 0.9800 . ?
C200 C301 1.229(19) . ?
C200 C201 1.293(11) . ?
C200 O25 1.402(8) . ?
C200 H20D 0.9900 . ?
C200 H20E 0.9900 . ?
C201 H20F 0.9800 . ?
C201 H20G 0.9800 . ?
C201 H20H 0.9800 . ?
C301 H30D 0.9800 . ?
C301 H30E 0.9800 . ?
C301 H30F 0.9800 . ?
C202 O27 1.435(5) . ?
C202 H20I 0.9900 . ?
C202 H20J 0.9900 . ?
C205 O22 1.420(6) . ?
C205 C306 1.452(14) . ?
C205 C206 1.516(8) . ?
C205 H20K 0.9900 . ?
C205 H20L 0.9900 . ?
C206 H20M 0.9800 . ?
C206 H20N 0.9800 . ?
C206 H20O 0.9800 . ?
C306 H30G 0.9800 . ?
C306 H30H 0.9800 . ?
C306 H30I 0.9800 . ?
C207 O29 1.416(7) . ?
C207 C208 1.487(9) . ?
C207 H20P 0.9900 . ?
C207 H20Q 0.9900 . ?
C208 H20R 0.9800 . ?
C208 H20S 0.9800 . ?
C208 H20T 0.9800 . ?
O1 P1 1.517(3) . ?
O1 Dy1 2.450(2) . ?
O1 Dy2 2.683(2) . ?
O2 Dy2 2.247(3) . ?
O3 Dy1 2.272(3) . ?
O4 H4A 0.8400 . ?
O5 P2 1.515(3) . ?
O5 Dy2 2.458(2) . ?
O5 Dy3 2.607(3) . ?
O6 Dy3 2.261(2) . ?
O7 Dy2 2.277(2) . ?
O8 H8 0.8400 . ?
O9 P3 1.523(3) . ?
O9 Dy3 2.449(3) . ?
O9 Dy4 2.661(2) . ?
O10 Dy4 2.236(3) . ?
O11 Dy3 2.266(3) . ?
O12 H12 0.8400 . ?
O13 P4 1.519(3) . ?
O13 Dy4 2.414(2) . ?
O13 Dy1 2.632(3) . ?
O14 Dy1 2.280(2) . ?
O15 Dy4 2.301(3) . ?
O16 H16A 0.8400 . ?
O17 Dy3 2.336(2) . ?
O17 Dy2 2.360(2) . ?
O17 Dy1 2.393(2) . ?
O17 H17 1.0000 . ?
O18 Dy2 2.321(2) . ?
O18 Dy1 2.350(3) . ?
O18 Dy4 2.379(2) . ?
O18 H18 1.0000 . ?
O19 Dy1 2.324(2) . ?
O19 Dy4 2.384(2) . ?
O19 Dy3 2.384(2) . ?
O19 H19 1.0000 . ?
O20 Dy4 2.318(2) . ?
O20 Dy3 2.370(2) . ?
O20 Dy2 2.374(2) . ?
O20 H20 1.0000 . ?
O21 Dy2 2.348(3) . ?
O21 H21A 0.62(3) . ?
O21 H21B 0.62(4) . ?
O22 Dy3 2.389(3) . ?
O22 H22 0.9500 . ?
O23 C280 1.437(5) . ?
O23 Dy1 2.387(3) . ?
O23 H23A 0.9500 . ?
O25 H25 0.8400 . ?
O27 H27 0.8400 . ?
O29 H29 0.8400 . ?
Dy1 Dy4 3.5947(3) . ?
Dy1 Dy2 3.6191(3) . ?
Dy1 Dy3 3.9681(3) . ?
Dy2 Dy3 3.5841(3) . ?
Dy2 Dy4 3.9310(3) . ?
Dy3 Dy4 3.6141(3) . ?
Dy4 O24 2.350(3) . ?
C212 C211 1.531(16) . ?
C212 H21C 0.9800 . ?
C212 H21D 0.9800 . ?
C212 H21E 0.9800 . ?
C211 O500 1.446(5) . ?
C211 H21F 0.9900 . ?
C211 H21G 0.9900 . ?
O500 H500 0.8400 . ?
O60 C400 1.421(6) . ?
O60 H60 0.8400 . ?
C400 C401 1.470(8) . ?
C400 H40D 0.9900 . ?
C400 H40E 0.9900 . ?
C401 H40F 0.9800 . ?
C401 H40G 0.9800 . ?
C401 H40H 0.9800 . ?
C280 H28G 0.9900 . ?
C280 H28H 0.9900 . ?
O24 C600 1.405(12) . ?
O24 H24A 0.9900 . ?
O24 H24B 0.9900 . ?
C600 C608 1.534(19) . ?
C600 H60D 0.9900 . ?
C600 H60E 0.9900 . ?
C608 H60F 0.9800 . ?
C608 H60G 0.9800 . ?
C608 H60H 0.9800 . ?
O24X C603 1.412(10) . ?
O24X H24X 0.8400 . ?
C603 C601 1.483(17) . ?
C603 H60I 0.9900 . ?
C603 H60J 0.9900 . ?
C601 H60K 0.9800 . ?
C601 H60L 0.9800 . ?
C601 H60M 0.9800 . ?

loop_
_geom_torsion_atom_site_label_1
_geom_torsion_atom_site_label_2
_geom_torsion_atom_site_label_3
_geom_torsion_atom_site_label_4
_geom_torsion
_geom_torsion_site_symmetry_1
_geom_torsion_site_symmetry_2
_geom_torsion_site_symmetry_3
_geom_torsion_site_symmetry_4
_geom_torsion_publ_flag
C6 C1 C2 O2 -179.5(4) . . . . ?
P1 C1 C2 O2 4.3(5) . . . . ?
C6 C1 C2 C3 3.0(6) . . . . ?
P1 C1 C2 C3 -173.2(3) . . . . ?
O2 C2 C3 C4 180.0(4) . . . . ?
C1 C2 C3 C4 -2.5(6) . . . . ?
C2 C3 C4 C5 0.3(7) . . . . ?
C3 C4 C5 C6 1.4(7) . . . . ?
C3 C4 C5 C7 -179.5(4) . . . . ?
C4 C5 C6 C1 -0.9(7) . . . . ?
C7 C5 C6 C1 180.0(4) . . . . ?
C2 C1 C6 C5 -1.3(6) . . . . ?
P1 C1 C6 C5 174.7(3) . . . . ?
C6 C5 C7 C10 -1.6(8) . . . . ?
C4 C5 C7 C10 179.3(5) . . . . ?
C6 C5 C7 C8 119.0(5) . . . . ?
C4 C5 C7 C8 -60.1(6) . . . . ?
C6 C5 C7 C9 -122.8(5) . . . . ?
C4 C5 C7 C9 58.1(6) . . . . ?
C16 C11 C12 O3 179.6(3) . . . . ?
P1 C11 C12 O3 5.4(5) . . . . ?
C16 C11 C12 C13 -0.5(5) . . . . ?
P1 C11 C12 C13 -174.8(3) . . . . ?
O3 C12 C13 C14 -179.2(4) . . . . ?
C11 C12 C13 C14 1.0(6) . . . . ?
C12 C13 C14 C15 -0.9(6) . . . . ?
C13 C14 C15 C16 0.3(6) . . . . ?
C13 C14 C15 C17 179.9(4) . . . . ?
C12 C11 C16 C15 0.0(6) . . . . ?
P1 C11 C16 C15 173.9(3) . . . . ?
C14 C15 C16 C11 0.2(6) . . . . ?
C17 C15 C16 C11 -179.4(4) . . . . ?
C16 C15 C17 C19 -177.1(4) . . . . ?
C14 C15 C17 C19 3.3(6) . . . . ?
C16 C15 C17 C18 -57.0(6) . . . . ?
C14 C15 C17 C18 123.4(5) . . . . ?
C16 C15 C17 C20 62.6(5) . . . . ?
C14 C15 C17 C20 -116.9(5) . . . . ?
C26 C21 C22 O4 177.1(4) . . . . ?
P1 C21 C22 O4 0.8(6) . . . . ?
C26 C21 C22 C23 -2.1(6) . . . . ?
P1 C21 C22 C23 -178.4(3) . . . . ?
O4 C22 C23 C24 -177.6(4) . . . . ?
C21 C22 C23 C24 1.6(7) . . . . ?
C22 C23 C24 C25 0.1(8) . . . . ?
C23 C24 C25 C26 -1.3(7) . . . . ?
C23 C24 C25 C27 176.8(5) . . . . ?
C24 C25 C26 C21 0.8(7) . . . . ?
C27 C25 C26 C21 -177.4(4) . . . . ?
C22 C21 C26 C25 0.9(6) . . . . ?
P1 C21 C26 C25 177.5(4) . . . . ?
C26 C25 C27 C30 -152.5(8) . . . . ?
C24 C25 C27 C30 29.4(10) . . . . ?
C26 C25 C27 C28 -32.9(9) . . . . ?
C24 C25 C27 C28 149.1(8) . . . . ?
C26 C25 C27 C29 85.0(7) . . . . ?
C24 C25 C27 C29 -93.1(7) . . . . ?
C36 C31 C32 O6 178.8(3) . . . . ?
P2 C31 C32 O6 -4.7(5) . . . . ?
C36 C31 C32 C33 -3.0(6) . . . . ?
P2 C31 C32 C33 173.6(3) . . . . ?
O6 C32 C33 C34 -178.8(4) . . . . ?
C31 C32 C33 C34 3.0(6) . . . . ?
C32 C33 C34 C35 -0.7(7) . . . . ?
C33 C34 C35 C36 -1.6(7) . . . . ?
C33 C34 C35 C37 177.4(4) . . . . ?
C34 C35 C36 C31 1.5(6) . . . . ?
C37 C35 C36 C31 -177.5(4) . . . . ?
C32 C31 C36 C35 0.8(6) . . . . ?
P2 C31 C36 C35 -175.6(3) . . . . ?
C34 C35 C37 C40 123.1(6) . . . . ?
C36 C35 C37 C40 -57.9(7) . . . . ?
C34 C35 C37 C38 -0.9(7) . . . . ?
C36 C35 C37 C38 178.1(5) . . . . ?
C34 C35 C37 C39 -117.9(7) . . . . ?
C36 C35 C37 C39 61.1(7) . . . . ?
C46 C41 C42 O7 -179.9(4) . . . . ?
P2 C41 C42 O7 -5.5(5) . . . . ?
C46 C41 C42 C43 0.2(6) . . . . ?
P2 C41 C42 C43 174.6(3) . . . . ?
O7 C42 C43 C44 179.0(4) . . . . ?
C41 C42 C43 C44 -1.1(6) . . . . ?
C42 C43 C44 C45 1.3(7) . . . . ?
C43 C44 C45 C46 -0.6(7) . . . . ?
C43 C44 C45 C47 -178.1(5) . . . . ?
C44 C45 C46 C41 -0.4(6) . . . . ?
C47 C45 C46 C41 177.1(4) . . . . ?
C42 C41 C46 C45 0.6(6) . . . . ?
P2 C41 C46 C45 -173.6(3) . . . . ?
C46 C45 C47 C49 143.2(7) . . . . ?
C44 C45 C47 C49 -39.4(8) . . . . ?
C46 C45 C47 C48 21.2(7) . . . . ?
C44 C45 C47 C48 -161.4(5) . . . . ?
C46 C45 C47 C50 -97.4(6) . . . . ?
C44 C45 C47 C50 80.0(7) . . . . ?
C56 C51 C52 O8 179.7(4) . . . . ?
P2 C51 C52 O8 -5.6(6) . . . . ?
C56 C51 C52 C53 -0.7(6) . . . . ?
P2 C51 C52 C53 173.9(3) . . . . ?
O8 C52 C53 C54 179.8(4) . . . . ?
C51 C52 C53 C54 0.2(7) . . . . ?
C52 C53 C54 C55 0.0(8) . . . . ?
C53 C54 C55 C56 0.2(7) . . . . ?
C53 C54 C55 C57 179.6(5) . . . . ?
C54 C55 C56 C51 -0.7(7) . . . . ?
C57 C55 C56 C51 179.9(4) . . . . ?
C52 C51 C56 C55 1.0(6) . . . . ?
P2 C51 C56 C55 -174.1(3) . . . . ?
C54 C55 C57 C59 108.2(7) . . . . ?
C56 C55 C57 C59 -72.4(7) . . . . ?
C54 C55 C57 C60 -13.4(8) . . . . ?
C56 C55 C57 C60 166.0(5) . . . . ?
C54 C55 C57 C58 -131.8(6) . . . . ?
C56 C55 C57 C58 47.7(7) . . . . ?
C66 C61 C62 O10 179.7(4) . . . . ?
P3 C61 C62 O10 0.3(5) . . . . ?
C66 C61 C62 C63 -0.4(6) . . . . ?
P3 C61 C62 C63 -179.8(3) . . . . ?
O10 C62 C63 C64 -179.9(4) . . . . ?
C61 C62 C63 C64 0.2(7) . . . . ?
C62 C63 C64 C65 -0.3(8) . . . . ?
C63 C64 C65 C66 0.5(8) . . . . ?
C63 C64 C65 C67 178.8(5) . . . . ?
C64 C65 C66 C61 -0.8(7) . . . . ?
C67 C65 C66 C61 -179.0(4) . . . . ?
C62 C61 C66 C65 0.7(6) . . . . ?
P3 C61 C66 C65 -179.9(3) . . . . ?
C66 C65 C67 C70' 56.5(10) . . . . ?
C64 C65 C67 C70' -121.6(10) . . . . ?
C66 C65 C67 C69 -127.9(9) . . . . ?
C64 C65 C67 C69 54.0(10) . . . . ?
C66 C65 C67 C70 109.0(7) . . . . ?
C64 C65 C67 C70 -69.2(8) . . . . ?
C66 C65 C67 C68' -66.1(8) . . . . ?
C64 C65 C67 C68' 115.8(8) . . . . ?
C66 C65 C67 C68 -4.4(8) . . . . ?
C64 C65 C67 C68 177.5(6) . . . . ?
C66 C65 C67 C69' -178.6(7) . . . . ?
C64 C65 C67 C69' 3.3(9) . . . . ?
C76 C71 C72 O11 178.9(3) . . . . ?
P3 C71 C72 O11 6.7(5) . . . . ?
C76 C71 C72 C73 -0.4(5) . . . . ?
P3 C71 C72 C73 -172.5(3) . . . . ?
O11 C72 C73 C74 -178.1(4) . . . . ?
C71 C72 C73 C74 1.2(6) . . . . ?
C72 C73 C74 C75 -1.2(7) . . . . ?
C73 C74 C75 C76 0.3(6) . . . . ?
C73 C74 C75 C77 177.7(4) . . . . ?
C72 C71 C76 C75 -0.4(6) . . . . ?
P3 C71 C76 C75 171.3(3) . . . . ?
C74 C75 C76 C71 0.5(6) . . . . ?
C77 C75 C76 C71 -176.9(4) . . . . ?
C76 C75 C77 C79 -153.4(8) . . . . ?
C74 C75 C77 C79 29.3(9) . . . . ?
C76 C75 C77 C78 87.0(10) . . . . ?
C74 C75 C77 C78 -90.3(10) . . . . ?
C76 C75 C77 C80 -33.2(10) . . . . ?
C74 C75 C77 C80 149.5(9) . . . . ?
C86 C81 C82 O12 179.5(4) . . . . ?
P3 C81 C82 O12 5.5(6) . . . . ?
C86 C81 C82 C83 0.2(6) . . . . ?
P3 C81 C82 C83 -173.8(4) . . . . ?
C96 C91 C92 O14 175.4(4) . . . . ?
P4 C91 C92 O14 -5.9(5) . . . . ?
C96 C91 C92 C93 -5.5(6) . . . . ?
P4 C91 C92 C93 173.2(3) . . . . ?
O14 C92 C93 C94 -175.7(4) . . . . ?
C91 C92 C93 C94 5.2(6) . . . . ?
O12 C82 C83 C84 -179.0(5) . . . . ?
C81 C82 C83 C84 0.3(7) . . . . ?
C82 C83 C84 C85 -0.5(8) . . . . ?
C92 C93 C94 C95 -0.5(7) . . . . ?
C83 C84 C85 C86 0.1(8) . . . . ?
C83 C84 C85 C87 179.1(5) . . . . ?
C93 C94 C95 C96 -4.1(7) . . . . ?
C93 C94 C95 C97 173.8(4) . . . . ?
C92 C91 C96 C95 1.0(6) . . . . ?
P4 C91 C96 C95 -177.7(3) . . . . ?
C94 C95 C96 C91 3.8(6) . . . . ?
C97 C95 C96 C91 -174.2(4) . . . . ?
C84 C85 C86 C81 0.4(7) . . . . ?
C87 C85 C86 C81 -178.5(4) . . . . ?
C82 C81 C86 C85 -0.6(7) . . . . ?
P3 C81 C86 C85 174.0(4) . . . . ?
C94 C95 C97 C100 126.0(5) . . . . ?
C96 C95 C97 C100 -56.2(6) . . . . ?
C94 C95 C97 C99 5.5(7) . . . . ?
C96 C95 C97 C99 -176.7(4) . . . . ?
C94 C95 C97 C98 -115.1(5) . . . . ?
C96 C95 C97 C98 62.8(6) . . . . ?
C84 C85 C87 C89 -62.7(7) . . . . ?
C86 C85 C87 C89 116.2(6) . . . . ?
C84 C85 C87 C90 58.9(7) . . . . ?
C86 C85 C87 C90 -122.2(6) . . . . ?
C84 C85 C87 C88 176.9(6) . . . . ?
C86 C85 C87 C88 -4.3(8) . . . . ?
C106 C101 C102 O15 -178.1(4) . . . . ?
P4 C101 C102 O15 0.0(5) . . . . ?
C106 C101 C102 C103 3.0(6) . . . . ?
P4 C101 C102 C103 -178.9(3) . . . . ?
O15 C102 C103 C104 177.9(4) . . . . ?
C101 C102 C103 C104 -3.2(6) . . . . ?
C102 C103 C104 C105 0.9(7) . . . . ?
C103 C104 C105 C106 1.6(7) . . . . ?
C103 C104 C105 C107 -174.9(4) . . . . ?
C104 C105 C106 C101 -1.7(6) . . . . ?
C107 C105 C106 C101 174.9(4) . . . . ?
C102 C101 C106 C105 -0.6(6) . . . . ?
P4 C101 C106 C105 -178.6(3) . . . . ?
C106 C105 C107 C108 48.7(6) . . . . ?
C104 C105 C107 C108 -135.0(5) . . . . ?
C106 C105 C107 C110 174.3(4) . . . . ?
C104 C105 C107 C110 -9.3(6) . . . . ?
C106 C105 C107 C109 -68.6(5) . . . . ?
C104 C105 C107 C109 107.8(5) . . . . ?
C116 C111 C112 O16 -179.3(4) . . . . ?
P4 C111 C112 O16 -9.0(5) . . . . ?
C116 C111 C112 C113 -0.5(6) . . . . ?
P4 C111 C112 C113 169.7(3) . . . . ?
O16 C112 C113 C114 178.7(4) . . . . ?
C111 C112 C113 C114 -0.1(6) . . . . ?
C112 C113 C114 C115 0.9(7) . . . . ?
C113 C114 C115 C116 -1.1(7) . . . . ?
C113 C114 C115 C117 -178.8(5) . . . . ?
C114 C115 C116 C111 0.5(7) . . . . ?
C117 C115 C116 C111 178.0(5) . . . . ?
C112 C111 C116 C115 0.3(6) . . . . ?
P4 C111 C116 C115 -170.5(4) . . . . ?
C116 C115 C117 C120 128.3(7) . . . . ?
C114 C115 C117 C120 -54.2(9) . . . . ?
C116 C115 C117 C118 6.0(9) . . . . ?
C114 C115 C117 C118 -176.6(6) . . . . ?
C116 C115 C117 C119 -114.7(6) . . . . ?
C114 C115 C117 C119 62.7(7) . . . . ?
C3 C2 O2 Dy2 -117.0(4) . . . . ?
C1 C2 O2 Dy2 65.6(5) . . . . ?
C13 C12 O3 Dy1 -124.3(3) . . . . ?
C11 C12 O3 Dy1 55.5(5) . . . . ?
C33 C32 O6 Dy3 120.7(4) . . . . ?
C31 C32 O6 Dy3 -61.2(5) . . . . ?
C41 C42 O7 Dy2 -54.5(5) . . . . ?
C43 C42 O7 Dy2 125.4(4) . . . . ?
C61 C62 O10 Dy4 69.1(5) . . . . ?
C63 C62 O10 Dy4 -110.8(4) . . . . ?
C73 C72 O11 Dy3 -124.1(4) . . . . ?
C71 C72 O11 Dy3 56.6(5) . . . . ?
C93 C92 O14 Dy1 120.0(4) . . . . ?
C91 C92 O14 Dy1 -61.0(5) . . . . ?
C103 C102 O15 Dy4 122.9(4) . . . . ?
C101 C102 O15 Dy4 -55.9(5) . . . . ?
C306 C205 O22 Dy3 -73(2) . . . . ?
C206 C205 O22 Dy3 -129.4(4) . . . . ?
Dy1 O1 P1 C1 159.29(17) . . . . ?
Dy2 O1 P1 C1 46.7(2) . . . . ?
Dy1 O1 P1 C11 39.3(2) . . . . ?
Dy2 O1 P1 C11 -73.32(19) . . . . ?
Dy1 O1 P1 C21 -79.0(2) . . . . ?
Dy2 O1 P1 C21 168.40(17) . . . . ?
C6 C1 P1 O1 127.2(3) . . . . ?
C2 C1 P1 O1 -56.7(3) . . . . ?
C6 C1 P1 C11 -108.9(4) . . . . ?
C2 C1 P1 C11 67.2(3) . . . . ?
C6 C1 P1 C21 2.2(4) . . . . ?
C2 C1 P1 C21 178.3(3) . . . . ?
C16 C11 P1 O1 137.2(3) . . . . ?
C12 C11 P1 O1 -48.7(3) . . . . ?
C16 C11 P1 C1 13.8(4) . . . . ?
C12 C11 P1 C1 -172.1(3) . . . . ?
C16 C11 P1 C21 -99.4(3) . . . . ?
C12 C11 P1 C21 74.7(3) . . . . ?
C22 C21 P1 O1 -21.2(4) . . . . ?
C26 C21 P1 O1 162.4(3) . . . . ?
C22 C21 P1 C1 103.2(4) . . . . ?
C26 C21 P1 C1 -73.2(4) . . . . ?
C22 C21 P1 C11 -144.4(4) . . . . ?
C26 C21 P1 C11 39.2(4) . . . . ?
Dy2 O5 P2 C31 -162.16(17) . . . . ?
Dy3 O5 P2 C31 -48.0(2) . . . . ?
Dy2 O5 P2 C41 -42.4(2) . . . . ?
Dy3 O5 P2 C41 71.7(2) . . . . ?
Dy2 O5 P2 C51 76.9(2) . . . . ?
Dy3 O5 P2 C51 -169.03(17) . . . . ?
C36 C31 P2 O5 -128.1(3) . . . . ?
C32 C31 P2 O5 55.3(3) . . . . ?
C36 C31 P2 C41 108.3(3) . . . . ?
C32 C31 P2 C41 -68.2(3) . . . . ?
C36 C31 P2 C51 -3.9(4) . . . . ?
C32 C31 P2 C51 179.6(3) . . . . ?
C46 C41 P2 O5 -134.3(3) . . . . ?
C42 C41 P2 O5 51.3(4) . . . . ?
C46 C41 P2 C31 -11.8(4) . . . . ?
C42 C41 P2 C31 173.8(3) . . . . ?
C46 C41 P2 C51 102.0(3) . . . . ?
C42 C41 P2 C51 -72.4(3) . . . . ?
C52 C51 P2 O5 29.4(4) . . . . ?
C56 C51 P2 O5 -155.8(3) . . . . ?
C52 C51 P2 C31 -93.7(4) . . . . ?
C56 C51 P2 C31 81.0(3) . . . . ?
C52 C51 P2 C41 153.2(3) . . . . ?
C56 C51 P2 C41 -32.1(4) . . . . ?
Dy3 O9 P3 C61 160.88(16) . . . . ?
Dy4 O9 P3 C61 46.8(2) . . . . ?
Dy3 O9 P3 C71 39.6(2) . . . . ?
Dy4 O9 P3 C71 -74.4(2) . . . . ?
Dy3 O9 P3 C81 -78.6(2) . . . . ?
Dy4 O9 P3 C81 167.35(17) . . . . ?
C66 C61 P3 O9 126.9(3) . . . . ?
C62 C61 P3 O9 -53.8(3) . . . . ?
C66 C61 P3 C71 -109.3(3) . . . . ?
C62 C61 P3 C71 70.1(3) . . . . ?
C66 C61 P3 C81 2.7(4) . . . . ?
C62 C61 P3 C81 -178.0(3) . . . . ?
C76 C71 P3 O9 137.0(3) . . . . ?
C72 C71 P3 O9 -51.0(3) . . . . ?
C76 C71 P3 C61 14.2(4) . . . . ?
C72 C71 P3 C61 -173.9(3) . . . . ?
C76 C71 P3 C81 -99.6(3) . . . . ?
C72 C71 P3 C81 72.4(3) . . . . ?
C82 C81 P3 O9 -26.2(4) . . . . ?
C86 C81 P3 O9 159.7(3) . . . . ?
C82 C81 P3 C61 96.5(4) . . . . ?
C86 C81 P3 C61 -77.7(4) . . . . ?
C82 C81 P3 C71 -149.0(4) . . . . ?
C86 C81 P3 C71 36.8(4) . . . . ?
Dy4 O13 P4 C101 -46.8(2) . . . . ?
Dy1 O13 P4 C101 69.9(2) . . . . ?
Dy4 O13 P4 C91 -165.61(17) . . . . ?
Dy1 O13 P4 C91 -49.0(2) . . . . ?
Dy4 O13 P4 C111 73.8(2) . . . . ?
Dy1 O13 P4 C111 -169.54(16) . . . . ?
C106 C101 P4 O13 -133.1(3) . . . . ?
C102 C101 P4 O13 48.9(3) . . . . ?
C106 C101 P4 C91 -12.4(4) . . . . ?
C102 C101 P4 C91 169.6(3) . . . . ?
C106 C101 P4 C111 101.5(3) . . . . ?
C102 C101 P4 C111 -76.6(3) . . . . ?
C96 C91 P4 O13 -124.6(3) . . . . ?
C92 C91 P4 O13 56.7(3) . . . . ?
C96 C91 P4 C101 113.5(3) . . . . ?
C92 C91 P4 C101 -65.3(3) . . . . ?
C96 C91 P4 C111 0.4(4) . . . . ?
C92 C91 P4 C111 -178.3(3) . . . . ?
C116 C111 P4 O13 -154.1(3) . . . . ?
C112 C111 P4 O13 35.5(4) . . . . ?
C116 C111 P4 C101 -30.2(4) . . . . ?
C112 C111 P4 C101 159.4(3) . . . . ?
C116 C111 P4 C91 83.6(3) . . . . ?
C112 C111 P4 C91 -86.8(3) . . . . ?
Dy1 O23 C280 C281 -138.5(3) . . . . ?
Dy4 O24 C600 C608 133.4(9) . . . . ?

loop_
_exptl_oxdiff_crystal_face_indexfrac_h
_exptl_oxdiff_crystal_face_indexfrac_k
_exptl_oxdiff_crystal_face_indexfrac_l
_exptl_oxdiff_crystal_face_x
_exptl_oxdiff_crystal_face_y
_exptl_oxdiff_crystal_face_z
-0.9998 0.0030 0.9974 -0.0279 -0.0183 0.1016
0.9950 -0.0012 1.9987 0.1374 0.0786 0.0009
-0.0016 0.0006 0.9987 0.0365 0.0201 0.0341
0.0016 -0.0006 -0.9987 -0.0365 -0.0201 -0.0341
-0.9966 0.0018 -1.0000 -0.1009 -0.0585 0.0333
-1.2610 22.2310 -3.3843 -0.6879 0.7257 -0.0090
1.2610 -22.2310 3.3843 0.6879 -0.7257 0.0090
